data_4117713
loop_
_publ_author_name
'Hua Yang'
'Meilan Yu'
'Hongxiao Jin'
'Ziyang Liu'
'Mingguang Yao'
'Bingbing Liu'
'Marilyn M. Olmstead'
'Alan L. Balch'

_publ_section_title
;
 Isolation of Three Isomers of Sm@C84 and X-ray Crystallographic
 Characterization of Sm@D3d(19)-C84 and Sm@C2(13)-C84
;
_journal_name_full 'Journal of the American Chemical Society'
_journal_page_first 5331
_journal_page_last 5338
_journal_paper_doi 10.1021/ja211785u
_journal_volume 134
_journal_year 2012
_chemical_formula_moiety 'C36 H44 N4 Ni, C84, 2(C7 H8)'
_chemical_formula_sum 'C134 H60 N4 Ni Sm'
_chemical_formula_weight 1934.92
_chemical_name_common Sm@C2(13)-C84.NiOEP.2toluene
_chemical_name_systematic
; 
 ? 
;
_space_group_IT_number 12
_symmetry_cell_setting monoclinic
_symmetry_space_group_name_Hall '-C 2y'
_symmetry_space_group_name_H-M 'C 1 2/m 1'
_atom_sites_solution_hydrogens geom
_atom_sites_solution_primary direct
_atom_sites_solution_secondary difmap
_audit_creation_method SHELXL-97
_cell_angle_alpha 90.00
_cell_angle_beta 97.439(3)
_cell_angle_gamma 90.00
_cell_formula_units_Z 4
_cell_length_a 25.3572(10)
_cell_length_b 14.9526(6)
_cell_length_c 20.5748(8)
_cell_measurement_reflns_used 9995
_cell_measurement_temperature 90(2)
_cell_measurement_theta_max 31.5
_cell_measurement_theta_min 2.6
_cell_volume 7735.4(5)
_computing_cell_refinement 'SAINT (Bruker, 2009)'
_computing_data_collection 'Apex2 (Bruker, 2009)'
_computing_data_reduction 'SAINT (Bruker, 2009)'
_computing_molecular_graphics 'SHELXTL, XP (Sheldrick, 1994)'
_computing_publication_material 'SHELXL-97 (Sheldrick, 2008)'
_computing_structure_refinement 'SHELXL-97 (Sheldrick, 2008)'
_computing_structure_solution 'SHELXS-97 (Sheldrick, 2008)'
_diffrn_ambient_temperature 90(2)
_diffrn_detector_area_resol_mean 8.3
_diffrn_measured_fraction_theta_full 0.999
_diffrn_measured_fraction_theta_max 0.999
_diffrn_measurement_device_type 'Bruker SMART ApexII'
_diffrn_measurement_method \w
_diffrn_radiation_monochromator graphite
_diffrn_radiation_source 'fine-focus sealed tube'
_diffrn_radiation_type MoK\a
_diffrn_radiation_wavelength 0.71073
_diffrn_reflns_av_R_equivalents 0.0325
_diffrn_reflns_av_sigmaI/netI 0.0250
_diffrn_reflns_limit_h_max 35
_diffrn_reflns_limit_h_min -35
_diffrn_reflns_limit_k_max 21
_diffrn_reflns_limit_k_min -21
_diffrn_reflns_limit_l_max 28
_diffrn_reflns_limit_l_min -28
_diffrn_reflns_number 59369
_diffrn_reflns_theta_full 30.03
_diffrn_reflns_theta_max 30.03
_diffrn_reflns_theta_min 2.63
_exptl_absorpt_coefficient_mu 1.067
_exptl_absorpt_correction_T_max 0.892
_exptl_absorpt_correction_T_min 0.562
_exptl_absorpt_correction_type multi-scan
_exptl_absorpt_process_details 'SADABS (Sheldrick, 2003)'
_exptl_crystal_colour black
_exptl_crystal_density_diffrn 1.661
_exptl_crystal_description needle
_exptl_crystal_F_000 3928
_exptl_crystal_size_max 0.61
_exptl_crystal_size_mid 0.16
_exptl_crystal_size_min 0.11
_refine_diff_density_max 1.420
_refine_diff_density_min -1.180
_refine_diff_density_rms 0.085
_refine_ls_extinction_method none
_refine_ls_goodness_of_fit_ref 1.022
_refine_ls_hydrogen_treatment constr
_refine_ls_matrix_type full
_refine_ls_number_parameters 1160
_refine_ls_number_reflns 11714
_refine_ls_number_restraints 2877
_refine_ls_restrained_S_all 0.920
_refine_ls_R_factor_all 0.0808
_refine_ls_R_factor_gt 0.0662
_refine_ls_shift/su_max 0.004
_refine_ls_shift/su_mean 0.000
_refine_ls_structure_factor_coef Fsqd
_refine_ls_weighting_details 'calc w=1/[\s^2^(Fo^2^)+(0.0831P)^2^+28.3973P] where P=(Fo^2^+2Fc^2^)/3'
_refine_ls_weighting_scheme calc
_refine_ls_wR_factor_gt 0.1663
_refine_ls_wR_factor_ref 0.1787
_reflns_number_gt 9573
_reflns_number_total 11714
_reflns_threshold_expression I>2\s(I)
_cod_data_source_file ja211785u_si_001.cif
_cod_data_source_block mn1904
_cod_original_sg_symbol_H-M 'C 2/m'
_cod_database_code 4117713

loop_
_symmetry_equiv_pos_as_xyz
'x, y, z'
'-x, y, -z'
'x+1/2, y+1/2, z'
'-x+1/2, y+1/2, -z'
'-x, -y, -z'
'x, -y, z'
'-x+1/2, -y+1/2, -z'
'x+1/2, -y+1/2, z'

loop_
_atom_site_label
_atom_site_type_symbol
_atom_site_fract_x
_atom_site_fract_y
_atom_site_fract_z
_atom_site_U_iso_or_equiv
_atom_site_adp_type
_atom_site_occupancy
_atom_site_symmetry_multiplicity
_atom_site_calc_flag
_atom_site_refinement_flags
_atom_site_disorder_assembly
_atom_site_disorder_group
Sm1 Sm 0.66368(4) 0.41196(5) 0.13674(4) 0.03324(18) Uani 0.21 1 d P . .
Sm2 Sm 0.6558(2) 0.5934(4) 0.2228(3) 0.0490(10) Uiso 0.04 1 d PU . .
Sm3 Sm 0.7326(3) 0.5373(4) 0.1418(3) 0.0561(13) Uiso 0.03 1 d PU . .
Sm4 Sm 0.6184(4) 0.5212(6) 0.1604(5) 0.056(2) Uiso 0.02 1 d PU . .
Sm5 Sm 0.62993(16) 0.5754(3) 0.18458(18) 0.0480(8) Uiso 0.05 1 d PU . .
Sm6 Sm 0.70558(14) 0.5655(2) 0.12365(17) 0.0494(7) Uiso 0.05 1 d PU . .
Sm7 Sm 0.7536(2) 0.5248(4) 0.2051(3) 0.0521(14) Uiso 0.03 1 d PU . .
Sm8 Sm 0.6507(4) 0.5846(8) 0.1476(6) 0.041(3) Uiso 0.02 1 d PU . .
Sm9 Sm 0.6480(3) 0.6014(5) 0.1893(4) 0.0467(13) Uiso 0.03 1 d PU . .
Sm10 Sm 0.6676(3) 0.5703(5) 0.2471(4) 0.0538(16) Uiso 0.03 1 d PU . .
C1_1 C 0.6660(3) 0.2436(7) 0.1086(4) 0.045(2) Uani 0.4629(15) 1 d PDU . -1
C2_1 C 0.7006(4) 0.2809(5) 0.0659(3) 0.0393(14) Uani 0.4629(15) 1 d PDU . -1
C3_1 C 0.6796(3) 0.3443(5) 0.0161(3) 0.0392(15) Uani 0.4629(15) 1 d PDU . -1
C4_1 C 0.6242(3) 0.3743(5) 0.0129(3) 0.0387(15) Uani 0.4629(15) 1 d PDU . -1
C5_1 C 0.5884(3) 0.3397(5) 0.0555(4) 0.0409(19) Uani 0.4629(15) 1 d PDU . -1
C6_1 C 0.6102(4) 0.2730(6) 0.1026(5) 0.049(3) Uani 0.4629(15) 1 d PDU . -1
C7_1 C 0.5919(4) 0.2672(8) 0.1649(5) 0.043(2) Uani 0.4629(15) 1 d PDU . -1
C8_1 C 0.6388(3) 0.2396(4) 0.2116(4) 0.0481(15) Uani 0.4629(15) 1 d PDU . -1
C9_1 C 0.6853(3) 0.2283(5) 0.1770(5) 0.043(2) Uani 0.4629(15) 1 d PDU . -1
C10_1 C 0.7381(2) 0.2443(4) 0.2032(3) 0.0386(12) Uani 0.4629(15) 1 d PDU . -1
C11_1 C 0.7731(2) 0.2740(4) 0.1591(3) 0.0389(12) Uani 0.4629(15) 1 d PDU . -1
C12_1 C 0.7542(3) 0.2929(5) 0.0921(3) 0.0349(13) Uani 0.4629(15) 1 d PDU . -1
C13_1 C 0.7878(3) 0.3678(5) 0.0757(3) 0.0484(16) Uani 0.4629(15) 1 d PDU . -1
C14_1 C 0.7654(3) 0.4345(6) 0.0317(4) 0.050(2) Uani 0.4629(15) 1 d PDU . -1
C15_1 C 0.7128(3) 0.4168(8) 0.0027(5) 0.044(2) Uani 0.4629(15) 1 d PDU . -1
C16_1 C 0.6773(2) 0.4946(9) -0.0128(2) 0.0437(16) Uani 0.4629(15) 1 d PDU . -1
C17_1 C 0.6231(2) 0.4679(4) -0.0047(3) 0.0433(14) Uani 0.4629(15) 1 d PDU . -1
C18_1 C 0.5865(2) 0.5287(4) 0.0156(3) 0.0464(16) Uani 0.4629(15) 1 d PDU . -1
C19_1 C 0.54768(19) 0.4889(8) 0.0507(3) 0.041(2) Uani 0.4629(15) 1 d PDU . -1
C20_1 C 0.5494(2) 0.3984(5) 0.0731(3) 0.0446(14) Uani 0.4629(15) 1 d PDU . -1
C21_1 C 0.5323(2) 0.3918(5) 0.1386(4) 0.0435(17) Uani 0.4629(15) 1 d PDU . -1
C22_1 C 0.5556(7) 0.3297(10) 0.1857(6) 0.050(4) Uani 0.4629(15) 1 d PDU . -1
C23_1 C 0.5609(3) 0.3588(5) 0.2514(4) 0.0462(18) Uani 0.4629(15) 1 d PDU . -1
C24_1 C 0.6070(3) 0.3233(6) 0.2988(4) 0.055(2) Uani 0.4629(15) 1 d PDU . -1
C25_1 C 0.6464(3) 0.2707(5) 0.2772(3) 0.0546(18) Uani 0.4629(15) 1 d PDU . -1
C26_1 C 0.7021(3) 0.2821(5) 0.3090(3) 0.0468(15) Uani 0.4629(15) 1 d PDU . -1
C27_1 C 0.7461(5) 0.2698(14) 0.2725(6) 0.040(3) Uani 0.4629(15) 1 d PDU . -1
C28_1 C 0.7935(3) 0.3218(6) 0.2940(4) 0.0465(19) Uani 0.4629(15) 1 d PDU . -1
C29_1 C 0.8267(3) 0.3552(5) 0.2485(4) 0.0481(16) Uani 0.4629(15) 1 d PDU . -1
C30_1 C 0.8133(8) 0.3396(12) 0.1843(5) 0.056(5) Uani 0.4629(15) 1 d PDU . -1
C31_1 C 0.8259(3) 0.3949(5) 0.1320(4) 0.0444(18) Uani 0.4629(15) 1 d PDU . -1
C32_1 C 0.8389(2) 0.4832(5) 0.1484(4) 0.052(3) Uani 0.4629(15) 1 d PDU . -1
C33_1 C 0.8190(2) 0.5482(5) 0.0988(4) 0.0504(16) Uani 0.4629(15) 1 d PDU . -1
C34_1 C 0.7844(3) 0.5222(4) 0.0435(4) 0.050(2) Uani 0.4629(15) 1 d PDU . -1
C35_1 C 0.7460(3) 0.5984(6) 0.0237(4) 0.050(2) Uani 0.4629(15) 1 d PDU . -1
C36_1 C 0.6931(3) 0.5841(7) 0.0002(6) 0.0400(19) Uani 0.4629(15) 1 d PDU . -1
C37_1 C 0.6545(4) 0.6516(5) 0.0195(3) 0.0402(17) Uani 0.4629(15) 1 d PDU . -1
C38_1 C 0.6018(4) 0.6227(5) 0.0268(3) 0.0413(16) Uani 0.4629(15) 1 d PDU . -1
C39_1 C 0.5718(3) 0.6708(6) 0.0713(4) 0.044(2) Uani 0.4629(15) 1 d PDU . -1
C40_1 C 0.5372(3) 0.6260(5) 0.1106(4) 0.0408(15) Uani 0.4629(15) 1 d PDU . -1
C41_1 C 0.5252(2) 0.5388(4) 0.1015(3) 0.0433(13) Uani 0.4629(15) 1 d PDU . -1
C42_1 C 0.51967(18) 0.4829(6) 0.1563(3) 0.045(3) Uani 0.4629(15) 1 d PDU . -1
C43_1 C 0.5323(2) 0.5127(7) 0.2206(3) 0.044(2) Uani 0.4629(15) 1 d PDU . -1
C44_1 C 0.5526(2) 0.4470(4) 0.2697(3) 0.0441(16) Uani 0.4629(15) 1 d PDU . -1
C45_1 C 0.5867(2) 0.4758(4) 0.3256(3) 0.0365(15) Uani 0.4629(15) 1 d PDU . -1
C46_1 C 0.6195(3) 0.3944(5) 0.3464(4) 0.0518(19) Uani 0.4629(15) 1 d PDU . -1
C47_1 C 0.6674(5) 0.4072(10) 0.3777(8) 0.056(3) Uani 0.4629(15) 1 d PDU . -1
C48_1 C 0.7089(4) 0.3432(8) 0.3617(7) 0.042(3) Uani 0.4629(15) 1 d PDU . -1
C49_1 C 0.7549(4) 0.3884(6) 0.3794(4) 0.048(2) Uani 0.4629(15) 1 d PDU . -1
C50_1 C 0.7973(3) 0.3808(5) 0.3464(3) 0.0596(19) Uani 0.4629(15) 1 d PDU . -1
C51_1 C 0.8283(5) 0.4644(9) 0.3247(5) 0.086(4) Uani 0.4629(15) 1 d PDU . -1
C52_1 C 0.8460(2) 0.4442(5) 0.2639(4) 0.0481(15) Uani 0.4629(15) 1 d PDU . -1
C53_1 C 0.8477(2) 0.5107(8) 0.2156(3) 0.049(2) Uani 0.4629(15) 1 d PDU . -1
C54_1 C 0.8321(3) 0.6019(5) 0.2351(4) 0.0469(16) Uani 0.4629(15) 1 d PDU . -1
C55_1 C 0.8128(8) 0.6683(11) 0.1838(5) 0.042(4) Uani 0.4629(15) 1 d PDU . -1
C56_1 C 0.8069(3) 0.6346(5) 0.1201(4) 0.0490(19) Uani 0.4629(15) 1 d PDU . -1
C57_1 C 0.7643(3) 0.6693(5) 0.0687(4) 0.0470(17) Uani 0.4629(15) 1 d PDU . -1
C58_1 C 0.7309(4) 0.7305(5) 0.0846(4) 0.0443(16) Uani 0.4629(15) 1 d PDU . -1
C59_1 C 0.6738(3) 0.7265(5) 0.0566(4) 0.0474(17) Uani 0.4629(15) 1 d PDU . -1
C60_1 C 0.6465(4) 0.7679(7) 0.1005(4) 0.048(2) Uani 0.4629(15) 1 d PDU . -1
C61_1 C 0.5959(3) 0.7427(6) 0.1061(5) 0.0395(19) Uani 0.4629(15) 1 d PDU . -1
C62_1 C 0.5791(4) 0.7372(10) 0.1767(5) 0.047(2) Uani 0.4629(15) 1 d PDU . -1
C63_1 C 0.5448(6) 0.6616(9) 0.1764(5) 0.035(2) Uani 0.4629(15) 1 d PDU . -1
C64_1 C 0.5470(2) 0.6045(5) 0.2317(3) 0.0360(13) Uani 0.4629(15) 1 d PDU . -1
C65_1 C 0.5856(2) 0.6322(5) 0.2894(3) 0.0392(13) Uani 0.4629(15) 1 d PDU . -1
C66_1 C 0.6076(3) 0.5614(5) 0.3360(3) 0.0383(14) Uani 0.4629(15) 1 d PDU . -1
C67_1 C 0.6598(5) 0.5746(9) 0.3734(7) 0.045(3) Uani 0.4629(15) 1 d PDU . -1
C68_1 C 0.6867(2) 0.4940(11) 0.3955(2) 0.0430(17) Uani 0.4629(15) 1 d PDU . -1
C69_1 C 0.7438(3) 0.4813(5) 0.3992(3) 0.057(3) Uani 0.4629(15) 1 d PDU . -1
C70_1 C 0.7737(3) 0.5498(6) 0.3830(3) 0.0560(18) Uani 0.4629(15) 1 d PDU . -1
C71_1 C 0.8204(5) 0.5386(8) 0.3471(4) 0.076(4) Uani 0.4629(15) 1 d PDU . -1
C72_1 C 0.8203(2) 0.6087(5) 0.2994(3) 0.0478(15) Uani 0.4629(15) 1 d PDU . -1
C73_1 C 0.7793(3) 0.6700(5) 0.3139(4) 0.0436(18) Uani 0.4629(15) 1 d PDU . -1
C74_1 C 0.7561(5) 0.7293(15) 0.2656(6) 0.039(2) Uani 0.4629(15) 1 d PDU . -1
C75_1 C 0.7713(3) 0.7282(4) 0.2009(4) 0.0433(14) Uani 0.4629(15) 1 d PDU . -1
C76_1 C 0.7344(3) 0.7646(4) 0.1493(4) 0.0474(15) Uani 0.4629(15) 1 d PDU . -1
C77_1 C 0.6820(3) 0.7944(6) 0.1608(4) 0.044(2) Uani 0.4629(15) 1 d PDU . -1
C78_1 C 0.6657(3) 0.7904(4) 0.2202(3) 0.0440(14) Uani 0.4629(15) 1 d PDU . -1
C79_1 C 0.6107(3) 0.7582(4) 0.2258(3) 0.0419(14) Uani 0.4629(15) 1 d PDU . -1
C80_1 C 0.6168(3) 0.7095(5) 0.2864(3) 0.0351(14) Uani 0.4629(15) 1 d PDU . -1
C81_1 C 0.6720(3) 0.7154(4) 0.3167(3) 0.0368(13) Uani 0.4629(15) 1 d PDU . -1
C82_1 C 0.7021(2) 0.7588(4) 0.2742(3) 0.0386(13) Uani 0.4629(15) 1 d PDU . -1
C83_1 C 0.6931(4) 0.6487(8) 0.3607(6) 0.0334(19) Uani 0.4629(15) 1 d PDU . -1
C84_1 C 0.7504(4) 0.6334(7) 0.3603(4) 0.047(2) Uani 0.4629(15) 1 d PDU . -1
C1_2 C 0.7723(7) 0.6410(13) 0.3384(8) 0.045(9) Uiso 0.0371(15) 1 d PGU . -2
C2_2 C 0.8053(7) 0.5634(14) 0.3306(8) 0.063(9) Uiso 0.0371(15) 1 d PGU . -2
C3_2 C 0.7918(7) 0.4774(14) 0.3526(7) 0.057(9) Uiso 0.0371(15) 1 d PGU . -2
C4_2 C 0.7427(8) 0.4649(14) 0.3841(6) 0.049(9) Uiso 0.0371(15) 1 d PGU . -2
C5_2 C 0.7045(8) 0.5353(14) 0.3932(6) 0.042(9) Uiso 0.0371(15) 1 d PGU . -2
C6_2 C 0.7259(8) 0.6179(13) 0.3732(7) 0.025(9) Uiso 0.0371(15) 1 d PGU . -2
C7_2 C 0.6874(8) 0.6915(12) 0.3458(8) 0.013(7) Uiso 0.0371(15) 1 d PGU . -2
C8_2 C 0.7088(8) 0.7392(11) 0.2914(9) 0.040(11) Uiso 0.0371(15) 1 d PGU . -2
C9_2 C 0.7639(8) 0.7092(12) 0.2867(9) 0.033(11) Uiso 0.0371(15) 1 d PGU . -2
C10_2 C 0.7911(7) 0.7022(12) 0.2284(9) 0.049(10) Uiso 0.0371(15) 1 d PGU . -2
C11_2 C 0.8294(6) 0.6339(14) 0.2221(9) 0.040(10) Uiso 0.0371(15) 1 d PGU . -2
C12_2 C 0.8356(6) 0.5685(15) 0.2732(9) 0.049(10) Uiso 0.0371(15) 1 d PGU . -2
C13_2 C 0.8497(5) 0.4961(16) 0.2343(10) 0.040(10) Uiso 0.0371(15) 1 d PGU . -2
C14_2 C 0.8361(6) 0.4105(15) 0.2564(10) 0.054(11) Uiso 0.0371(15) 1 d PGU . -2
C15_2 C 0.8078(7) 0.3958(14) 0.3114(9) 0.054(9) Uiso 0.0371(15) 1 d PGU . -2
C16_2 C 0.7640(8) 0.3404(13) 0.3268(8) 0.044(9) Uiso 0.0371(15) 1 d PGU . -2
C17_2 C 0.7230(8) 0.3764(13) 0.3678(7) 0.045(11) Uiso 0.0371(15) 1 d PGU . -2
C18_2 C 0.6678(9) 0.3625(13) 0.3635(7) 0.059(11) Uiso 0.0371(15) 1 d PGU . -2
C19_2 C 0.6321(9) 0.4319(14) 0.3797(8) 0.036(8) Uiso 0.0371(15) 1 d PGU . -2
C20_2 C 0.6483(8) 0.5213(14) 0.3899(7) 0.052(10) Uiso 0.0371(15) 1 d PGU . -2
C21_2 C 0.6119(8) 0.5838(14) 0.3611(8) 0.048(10) Uiso 0.0371(15) 1 d PGU . -2
C22_2 C 0.6348(8) 0.6644(13) 0.3405(8) 0.026(7) Uiso 0.0371(15) 1 d PGU . -2
C23_2 C 0.6045(8) 0.6992(12) 0.2827(10) 0.047(11) Uiso 0.0371(15) 1 d PGU . -2
C24_2 C 0.6258(8) 0.7529(10) 0.2299(10) 0.042(9) Uiso 0.0371(15) 1 d PGU . -2
C25_2 C 0.6792(9) 0.7664(9) 0.2317(9) 0.040(10) Uiso 0.0371(15) 1 d PGU . -2
C26_2 C 0.7055(9) 0.7712(9) 0.1704(9) 0.035(10) Uiso 0.0371(15) 1 d PGU . -2
C27_2 C 0.7620(8) 0.7443(11) 0.1720(9) 0.019(10) Uiso 0.0371(15) 1 d PGU . -2
C28_2 C 0.7753(8) 0.7075(13) 0.1062(9) 0.049(9) Uiso 0.0371(15) 1 d PGU . -2
C29_2 C 0.8139(7) 0.6338(15) 0.1010(9) 0.049(10) Uiso 0.0371(15) 1 d PGU . -2
C30_2 C 0.8347(6) 0.5994(15) 0.1552(10) 0.048(9) Uiso 0.0371(15) 1 d PGU . -2
C31_2 C 0.8487(5) 0.5009(16) 0.1614(10) 0.055(10) Uiso 0.074(3) 2 d SPGU . -2
C32_2 C 0.8296(6) 0.4502(15) 0.1147(10) 0.044(10) Uiso 0.0371(15) 1 d PGU . -2
C33_2 C 0.8170(7) 0.3606(14) 0.1389(10) 0.056(11) Uiso 0.0371(15) 1 d PGU . -2
C34_2 C 0.8197(7) 0.3420(14) 0.2102(10) 0.040(11) Uiso 0.0371(15) 1 d PGU . -2
C35_2 C 0.7788(8) 0.2792(12) 0.2266(10) 0.048(8) Uiso 0.0371(15) 1 d PGU . -2
C36_2 C 0.7456(8) 0.2790(11) 0.2768(9) 0.042(10) Uiso 0.0371(15) 1 d PGU . -2
C37_2 C 0.6907(9) 0.2547(10) 0.2677(9) 0.046(10) Uiso 0.0371(15) 1 d PGU . -2
C38_2 C 0.6543(9) 0.2953(12) 0.3138(9) 0.058(11) Uiso 0.0371(15) 1 d PGU . -2
C39_2 C 0.5979(8) 0.2999(13) 0.2860(10) 0.055(11) Uiso 0.0371(15) 1 d PGU . -2
C40_2 C 0.5648(7) 0.3789(14) 0.2978(10) 0.057(9) Uiso 0.0371(15) 1 d PGU . -2
C41_2 C 0.5811(8) 0.4372(15) 0.3416(9) 0.064(10) Uiso 0.0371(15) 1 d PGU . -2
C42_2 C 0.5683(7) 0.5349(15) 0.3271(9) 0.055(12) Uiso 0.0371(15) 1 d PGU . -2
C43_2 C 0.5486(6) 0.5569(15) 0.2690(10) 0.040(10) Uiso 0.0371(15) 1 d PGU . -2
C44_2 C 0.5643(7) 0.6458(13) 0.2476(10) 0.039(11) Uiso 0.0371(15) 1 d PGU . -2
C45_2 C 0.5556(6) 0.6635(13) 0.1706(10) 0.047(10) Uiso 0.0371(15) 1 d PGU . -2
C46_2 C 0.5967(8) 0.7327(11) 0.1616(10) 0.045(11) Uiso 0.0371(15) 1 d PGU . -2
C47_2 C 0.6186(8) 0.7394(11) 0.1011(10) 0.040(10) Uiso 0.0371(15) 1 d PGU . -2
C48_2 C 0.6732(9) 0.7619(10) 0.1055(9) 0.042(9) Uiso 0.0371(15) 1 d PGU . -2
C49_2 C 0.6957(9) 0.7300(12) 0.0491(9) 0.046(11) Uiso 0.0371(15) 1 d PGU . -2
C50_2 C 0.7423(9) 0.6979(13) 0.0462(8) 0.058(10) Uiso 0.0371(15) 1 d PGU . -2
C51_2 C 0.7571(9) 0.6151(14) 0.0117(8) 0.056(9) Uiso 0.0371(15) 1 d PGU . -2
C52_2 C 0.7951(8) 0.5763(15) 0.0444(9) 0.056(10) Uiso 0.0371(15) 1 d PGU . -2
C53_2 C 0.8023(7) 0.4821(15) 0.0526(9) 0.049(10) Uiso 0.0371(15) 1 d PGU . -2
C54_2 C 0.7526(8) 0.4320(14) 0.0170(8) 0.058(11) Uiso 0.0371(15) 1 d PGU . -2
C55_2 C 0.7379(8) 0.3411(13) 0.0464(8) 0.046(8) Uiso 0.0371(15) 1 d PGU . -2
C56_2 C 0.7704(8) 0.3096(12) 0.1006(9) 0.041(10) Uiso 0.0371(15) 1 d PGU . -2
C57_2 C 0.7509(8) 0.2581(11) 0.1574(10) 0.040(10) Uiso 0.0371(15) 1 d PGU . -2
C58_2 C 0.6990(9) 0.2341(10) 0.1437(10) 0.031(9) Uiso 0.0371(15) 1 d PGU . -2
C59_2 C 0.6686(9) 0.2278(9) 0.1999(10) 0.038(11) Uiso 0.0371(15) 1 d PGU . -2
C60_2 C 0.6149(9) 0.2372(10) 0.1809(10) 0.031(9) Uiso 0.0371(15) 1 d PGU . -2
C61_2 C 0.5834(8) 0.2762(12) 0.2184(10) 0.018(7) Uiso 0.0371(15) 1 d PGU . -2
C62_2 C 0.5430(7) 0.3413(14) 0.1912(10) 0.046(11) Uiso 0.0371(15) 1 d PGU . -2
C63_2 C 0.5371(6) 0.4034(15) 0.2327(10) 0.045(10) Uiso 0.0371(15) 1 d PGU . -2
C64_2 C 0.5290(5) 0.4956(15) 0.2175(10) 0.048(11) Uiso 0.0371(15) 1 d PGU . -2
C65_2 C 0.5297(5) 0.5022(15) 0.1381(10) 0.049(9) Uiso 0.0371(3) 2 d SPGU . -2
C66_2 C 0.5462(6) 0.5984(14) 0.1219(10) 0.041(9) Uiso 0.0371(15) 1 d PGU . -2
C67_2 C 0.5673(7) 0.6120(13) 0.0610(9) 0.044(9) Uiso 0.0371(15) 1 d PGU . -2
C68_2 C 0.6029(8) 0.6830(12) 0.0509(9) 0.047(9) Uiso 0.0371(15) 1 d PGU . -2
C69_2 C 0.6513(9) 0.6817(13) 0.0143(8) 0.048(10) Uiso 0.0371(15) 1 d PGU . -2
C70_2 C 0.6629(9) 0.6058(14) -0.0171(7) 0.062(11) Uiso 0.0371(15) 1 d PGU . -2
C71_2 C 0.7144(9) 0.5729(14) -0.0186(7) 0.051(10) Uiso 0.0371(15) 1 d PGU . -2
C72_2 C 0.7154(9) 0.4781(14) -0.0179(7) 0.045(9) Uiso 0.0371(15) 1 d PGU . -2
C73_2 C 0.6581(8) 0.4567(14) -0.0201(6) 0.052(9) Uiso 0.0371(15) 1 d PGU . -2
C74_2 C 0.6457(8) 0.3799(13) 0.0079(7) 0.042(10) Uiso 0.0371(15) 1 d PGU . -2
C75_2 C 0.6850(8) 0.3192(12) 0.0394(8) 0.039(11) Uiso 0.0371(15) 1 d PGU . -2
C76_2 C 0.6678(9) 0.2602(10) 0.0889(9) 0.043(10) Uiso 0.0371(15) 1 d PGU . -2
C77_2 C 0.6132(8) 0.2571(11) 0.1088(10) 0.043(11) Uiso 0.0371(15) 1 d PGU . -2
C78_2 C 0.5767(8) 0.3132(13) 0.0804(9) 0.043(11) Uiso 0.0371(15) 1 d PGU . -2
C79_2 C 0.5427(6) 0.3510(14) 0.1236(10) 0.042(10) Uiso 0.0371(15) 1 d PGU . -2
C80_2 C 0.5353(6) 0.4370(14) 0.0957(10) 0.050(9) Uiso 0.0371(15) 1 d PGU . -2
C81_2 C 0.5640(7) 0.4533(14) 0.0352(8) 0.054(10) Uiso 0.0371(15) 1 d PGU . -2
C82_2 C 0.5925(8) 0.3731(13) 0.0307(8) 0.043(11) Uiso 0.0371(15) 1 d PGU . -2
C83_2 C 0.5781(7) 0.5355(14) 0.0195(8) 0.047(9) Uiso 0.0371(15) 1 d PGU . -2
C84_2 C 0.6263(8) 0.5333(14) -0.0160(7) 0.046(10) Uiso 0.0371(15) 1 d PGU . -2
Ni1 Ni 0.515832(12) 0.5000 0.420334(16) 0.01436(9) Uani 1 2 d S . .
N1 N 0.51663(6) 0.36893(10) 0.41923(8) 0.0171(3) Uani 1 1 d U . .
N2 N 0.45712(9) 0.5000 0.34849(11) 0.0176(4) Uani 1 2 d SU . .
N3 N 0.57632(8) 0.5000 0.48992(11) 0.0162(4) Uani 1 2 d SU . .
C85 C 0.55074(7) 0.31264(12) 0.45746(9) 0.0192(3) Uani 1 1 d U . .
C86 C 0.53963(8) 0.21960(13) 0.44118(11) 0.0233(4) Uani 1 1 d U . .
C87 C 0.49816(8) 0.21955(13) 0.39179(11) 0.0240(4) Uani 1 1 d U . .
C88 C 0.48423(7) 0.31228(13) 0.37902(10) 0.0197(3) Uani 1 1 d U . .
C89 C 0.44427(7) 0.33927(13) 0.33156(10) 0.0209(4) Uani 1 1 d U . .
H89 H 0.4236 0.2944 0.3075 0.025 Uiso 1 1 calc R . .
C90 C 0.43241(7) 0.42726(13) 0.31680(9) 0.0193(3) Uani 1 1 d U . .
C91 C 0.39262(7) 0.45462(14) 0.26340(9) 0.0220(4) Uani 1 1 d U . .
C92 C 0.64761(7) 0.45453(13) 0.56626(9) 0.0186(3) Uani 1 1 d U . .
C93 C 0.60322(7) 0.42725(12) 0.51901(9) 0.0174(3) Uani 1 1 d U . .
C94 C 0.59086(7) 0.33942(13) 0.50472(9) 0.0193(3) Uani 1 1 d U . .
H94 H 0.6113 0.2945 0.5290 0.023 Uiso 1 1 calc R . .
C95 C 0.57112(9) 0.14219(15) 0.47236(13) 0.0329(5) Uani 1 1 d U . .
H95A H 0.5511 0.0862 0.4612 0.039 Uiso 1 1 calc R . .
H95B H 0.5751 0.1493 0.5206 0.039 Uiso 1 1 calc R . .
C96 C 0.62646(11) 0.13400(18) 0.45046(16) 0.0426(6) Uani 1 1 d U . .
H96A H 0.6229 0.1265 0.4028 0.064 Uiso 1 1 calc R . .
H96B H 0.6449 0.0820 0.4717 0.064 Uiso 1 1 calc R . .
H96C H 0.6470 0.1882 0.4629 0.064 Uiso 1 1 calc R . .
C97 C 0.47145(9) 0.14181(15) 0.35446(13) 0.0329(5) Uani 1 1 d U . .
H97A H 0.4324 0.1504 0.3498 0.039 Uiso 1 1 calc R . .
H97B H 0.4800 0.0862 0.3798 0.039 Uiso 1 1 calc R . .
C98 C 0.48872(13) 0.1315(2) 0.28687(16) 0.0501(7) Uani 1 1 d U . .
H98A H 0.4690 0.0822 0.2637 0.075 Uiso 1 1 calc R . .
H98B H 0.5269 0.1186 0.2913 0.075 Uiso 1 1 calc R . .
H98C H 0.4814 0.1870 0.2621 0.075 Uiso 1 1 calc R . .
C99 C 0.36124(8) 0.39198(16) 0.21660(10) 0.0274(4) Uani 1 1 d U . .
H99A H 0.3291 0.4233 0.1954 0.033 Uiso 1 1 calc R . .
H99B H 0.3493 0.3407 0.2414 0.033 Uiso 1 1 calc R . .
C100 C 0.39312(10) 0.35689(18) 0.16344(11) 0.0350(5) Uani 1 1 d U . .
H10A H 0.3701 0.3199 0.1323 0.053 Uiso 1 1 calc R . .
H10B H 0.4231 0.3209 0.1838 0.053 Uiso 1 1 calc R . .
H10C H 0.4066 0.4075 0.1402 0.053 Uiso 1 1 calc R . .
C101 C 0.68712(8) 0.39161(14) 0.60263(10) 0.0231(4) Uani 1 1 d U . .
H10D H 0.6681 0.3387 0.6169 0.028 Uiso 1 1 calc R . .
H10E H 0.7050 0.4218 0.6423 0.028 Uiso 1 1 calc R . .
C102 C 0.72904(9) 0.36089(17) 0.56011(12) 0.0317(5) Uani 1 1 d U . .
H10F H 0.7546 0.3214 0.5858 0.048 Uiso 1 1 calc R . .
H10G H 0.7477 0.4132 0.5455 0.048 Uiso 1 1 calc R . .
H10H H 0.7116 0.3285 0.5218 0.048 Uiso 1 1 calc R . .
C113 C 0.95145(12) 0.5571(2) 0.06796(15) 0.0403(11) Uani 0.50 1 d PGU A -1
C114 C 0.97860(14) 0.5052(3) 0.11518(15) 0.0581(13) Uani 0.50 1 d PGU A -1
H114 H 0.9980 0.5316 0.1516 0.070 Uiso 0.50 1 d PG A -1
C115 C 0.9774(2) 0.4147(3) 0.1092(2) 0.075(3) Uani 0.50 1 d PGU A -1
H115 H 0.9959 0.3792 0.1415 0.090 Uiso 0.50 1 d PG A -1
C116 C 0.9490(2) 0.37606(19) 0.0559(2) 0.064(2) Uani 0.50 1 d PGU A -1
H116 H 0.9481 0.3142 0.0518 0.077 Uiso 0.50 1 d PG A -1
C117 C 0.92182(18) 0.42790(19) 0.00869(19) 0.0580(17) Uani 0.50 1 d PGU A -1
H117 H 0.9024 0.4015 -0.0277 0.070 Uiso 0.50 1 d PG A -1
C118 C 0.92307(13) 0.51844(18) 0.01470(14) 0.0441(15) Uani 0.50 1 d PGU A -1
H118 H 0.9045 0.5539 -0.0176 0.053 Uiso 0.50 1 d PG A -1
C119 C 0.9563(2) 0.6584(2) 0.0720(3) 0.0527(17) Uani 0.50 1 d PGU A -1
H11A H 0.9347 0.6848 0.0351 0.079 Uiso 0.50 1 d PG A -1
H11B H 0.9927 0.6754 0.0715 0.079 Uiso 0.50 1 d PG A -1
H11C H 0.9444 0.6790 0.1118 0.079 Uiso 0.50 1 d PG A -1
C120 C 0.68573(9) 0.0074(3) 0.18516(11) 0.0284(10) Uiso 0.35 1 d PGU B -2
C121 C 0.71214(8) 0.0098(4) 0.24709(12) 0.0286(12) Uiso 0.35 1 d PGU B -2
H121 H 0.7495 0.0108 0.2524 0.034 Uiso 0.35 1 d PG B -2
C122 C 0.68391(10) 0.0108(4) 0.30126(10) 0.0255(11) Uiso 0.35 1 d PGU B -2
H122 H 0.7019 0.0125 0.3436 0.031 Uiso 0.35 1 d PG B -2
C123 C 0.62922(10) 0.0094(4) 0.29350(11) 0.0228(10) Uiso 0.35 1 d PGU B -2
H123 H 0.6099 0.0101 0.3305 0.027 Uiso 0.35 1 d PG B -2
C124 C 0.60281(8) 0.0070(6) 0.23157(13) 0.0275(11) Uiso 0.35 1 d PGU B -2
H124 H 0.5655 0.0061 0.2263 0.033 Uiso 0.35 1 d PG B -2
C125 C 0.63110(9) 0.0060(5) 0.17740(10) 0.0255(10) Uiso 0.35 1 d PGU B -2
H125 H 0.6131 0.0043 0.1351 0.031 Uiso 0.35 1 d PG B -2
C126 C 0.71523(13) -0.0134(5) 0.12327(14) 0.0307(14) Uiso 0.35 1 d PGU B -2
H12A H 0.6900 -0.0121 0.0845 0.046 Uiso 0.35 1 d PG B -2
H12B H 0.7314 -0.0716 0.1277 0.046 Uiso 0.35 1 d PG B -2
H12C H 0.7426 0.0304 0.1192 0.046 Uiso 0.35 1 d PG B -2
C127 C 0.6773(3) 0.0016(18) 0.2548(3) 0.048(3) Uiso 0.15 1 d PGU C -3
C128 C 0.6284(3) -0.002(4) 0.2190(4) 0.066(4) Uiso 0.15 1 d PGU C -3
H128 H 0.5973 -0.0011 0.2406 0.080 Uiso 0.15 1 d PG C -3
C129 C 0.6251(3) -0.006(4) 0.1515(4) 0.060(5) Uiso 0.15 1 d PGU C -3
H129 H 0.5918 -0.0083 0.1271 0.072 Uiso 0.15 1 d PG C -3
C130 C 0.6708(4) -0.007(3) 0.1199(3) 0.047(4) Uiso 0.15 1 d PGU C -3
H130 H 0.6685 -0.0098 0.0738 0.056 Uiso 0.15 1 d PG C -3
C131 C 0.7196(3) -0.004(4) 0.1557(4) 0.038(3) Uiso 0.15 1 d PGU C -3
H131 H 0.7508 -0.0042 0.1340 0.045 Uiso 0.15 1 d PG C -3
C132 C 0.7229(3) 0.001(4) 0.2231(4) 0.051(3) Uiso 0.15 1 d PGU C -3
H132 H 0.7563 0.0029 0.2475 0.061 Uiso 0.15 1 d PG C -3
C133 C 0.6808(5) 0.013(3) 0.3299(4) 0.066(7) Uiso 0.15 1 d PGU C -3
H13A H 0.7178 0.0144 0.3474 0.099 Uiso 0.15 1 d PG C -3
H13B H 0.6629 -0.0353 0.3492 0.099 Uiso 0.15 1 d PG C -3
H13C H 0.6640 0.0686 0.3403 0.099 Uiso 0.15 1 d PG C -3

loop_
_atom_site_aniso_label
_atom_site_aniso_U_11
_atom_site_aniso_U_22
_atom_site_aniso_U_33
_atom_site_aniso_U_23
_atom_site_aniso_U_13
_atom_site_aniso_U_12
Sm1 0.0393(5) 0.0237(3) 0.0336(4) -0.0151(3) -0.0073(3) -0.0002(3)
C1_1 0.055(5) 0.028(3) 0.049(4) -0.014(3) 0.000(4) 0.002(4)
C2_1 0.050(4) 0.033(3) 0.034(3) -0.016(2) 0.003(3) 0.004(4)
C3_1 0.054(4) 0.041(3) 0.022(3) -0.010(2) 0.005(3) 0.002(4)
C4_1 0.035(4) 0.057(4) 0.026(3) -0.015(3) 0.006(3) -0.003(3)
C5_1 0.038(4) 0.042(4) 0.040(5) -0.016(4) -0.003(3) -0.006(3)
C6_1 0.052(5) 0.036(4) 0.055(4) -0.018(3) -0.004(4) -0.028(4)
C7_1 0.062(6) 0.035(4) 0.035(4) -0.005(3) 0.014(4) -0.017(4)
C8_1 0.064(5) 0.026(3) 0.055(4) 0.003(3) 0.009(4) -0.006(3)
C9_1 0.048(4) 0.015(3) 0.064(5) -0.013(3) -0.003(4) -0.001(3)
C10_1 0.047(3) 0.024(2) 0.046(3) -0.003(2) 0.007(3) 0.008(2)
C11_1 0.042(3) 0.033(3) 0.043(3) -0.006(3) 0.013(3) 0.012(2)
C12_1 0.033(4) 0.029(3) 0.044(3) -0.012(3) 0.009(3) 0.001(3)
C13_1 0.055(4) 0.055(4) 0.040(4) -0.002(3) 0.022(3) 0.024(4)
C14_1 0.044(5) 0.077(7) 0.032(3) 0.001(4) 0.020(3) 0.018(4)
C15_1 0.044(5) 0.070(5) 0.020(3) -0.005(3) 0.008(4) 0.014(5)
C16_1 0.061(3) 0.046(4) 0.0247(17) -0.004(5) 0.0099(18) -0.022(6)
C17_1 0.052(3) 0.054(3) 0.021(2) -0.010(2) -0.004(2) 0.007(2)
C18_1 0.048(3) 0.057(4) 0.030(2) -0.008(2) -0.012(2) 0.011(3)
C19_1 0.0284(19) 0.047(6) 0.043(2) -0.009(3) -0.0147(17) 0.003(3)
C20_1 0.022(2) 0.065(4) 0.045(3) -0.016(3) -0.002(2) -0.007(3)
C21_1 0.022(2) 0.067(5) 0.043(4) -0.015(4) 0.013(3) -0.018(3)
C22_1 0.048(8) 0.044(5) 0.060(6) -0.006(4) 0.018(5) -0.024(4)
C23_1 0.043(4) 0.054(4) 0.046(4) -0.001(3) 0.022(3) -0.017(3)
C24_1 0.051(4) 0.051(5) 0.072(5) 0.027(4) 0.046(4) 0.018(4)
C25_1 0.072(5) 0.052(4) 0.039(3) 0.014(3) 0.004(4) -0.018(4)
C26_1 0.053(4) 0.045(4) 0.042(3) 0.021(3) 0.002(3) 0.004(3)
C27_1 0.055(7) 0.029(4) 0.038(4) 0.008(3) 0.008(4) 0.016(5)
C28_1 0.050(5) 0.051(4) 0.036(4) 0.006(3) -0.004(3) 0.011(4)
C29_1 0.040(3) 0.050(4) 0.051(4) 0.009(3) -0.008(3) 0.006(3)
C30_1 0.052(9) 0.049(7) 0.070(10) 0.003(6) 0.014(7) 0.024(6)
C31_1 0.030(3) 0.051(5) 0.056(4) -0.001(4) 0.020(3) 0.012(3)
C32_1 0.032(2) 0.065(8) 0.064(3) 0.003(4) 0.021(2) 0.004(3)
C33_1 0.034(3) 0.060(4) 0.063(4) 0.006(3) 0.028(3) -0.008(3)
C34_1 0.049(4) 0.051(6) 0.056(4) 0.015(3) 0.033(3) 0.005(3)
C35_1 0.046(5) 0.065(5) 0.044(4) 0.022(4) 0.027(4) -0.002(4)
C36_1 0.041(5) 0.050(4) 0.029(3) 0.010(3) 0.009(4) -0.007(4)
C37_1 0.057(5) 0.040(4) 0.026(3) 0.016(2) 0.013(4) 0.009(4)
C38_1 0.050(4) 0.049(4) 0.024(3) 0.007(3) 0.002(3) 0.019(4)
C39_1 0.051(5) 0.041(4) 0.037(4) 0.004(3) -0.001(3) 0.021(4)
C40_1 0.033(3) 0.051(4) 0.037(3) -0.003(3) 0.002(3) 0.019(3)
C41_1 0.020(2) 0.055(3) 0.053(3) 0.005(3) -0.004(2) 0.003(2)
C42_1 0.0167(17) 0.069(8) 0.052(3) 0.005(3) 0.0098(18) -0.007(2)
C43_1 0.0248(19) 0.060(7) 0.051(3) -0.001(3) 0.0178(18) 0.005(3)
C44_1 0.037(3) 0.053(4) 0.048(3) 0.002(3) 0.028(3) -0.005(3)
C45_1 0.033(3) 0.039(4) 0.043(3) 0.008(2) 0.027(2) 0.003(2)
C46_1 0.058(4) 0.057(5) 0.046(4) 0.018(4) 0.029(3) -0.010(4)
C47_1 0.065(6) 0.059(7) 0.048(5) 0.026(4) 0.027(5) 0.005(5)
C48_1 0.049(6) 0.036(4) 0.045(4) 0.019(3) 0.018(4) 0.021(4)
C49_1 0.068(5) 0.049(5) 0.024(4) 0.008(3) -0.002(4) 0.016(4)
C50_1 0.080(5) 0.050(4) 0.044(4) 0.014(3) -0.012(4) 0.008(4)
C51_1 0.059(5) 0.113(9) 0.073(7) -0.024(6) -0.038(5) -0.004(5)
C52_1 0.018(2) 0.068(4) 0.056(4) 0.002(4) -0.008(2) 0.002(3)
C53_1 0.025(2) 0.060(6) 0.060(3) -0.001(5) 0.0021(19) 0.005(4)
C54_1 0.026(3) 0.046(4) 0.065(4) -0.003(4) -0.006(3) -0.008(3)
C55_1 0.042(7) 0.037(5) 0.047(7) -0.005(5) 0.003(6) -0.004(5)
C56_1 0.045(5) 0.045(4) 0.063(5) 0.000(4) 0.026(4) -0.021(3)
C57_1 0.051(4) 0.033(4) 0.062(5) 0.026(3) 0.022(4) -0.004(3)
C58_1 0.049(5) 0.037(4) 0.047(4) 0.014(3) 0.009(4) -0.008(4)
C59_1 0.061(5) 0.039(3) 0.043(4) 0.026(3) 0.008(4) 0.006(4)
C60_1 0.065(6) 0.041(4) 0.039(4) 0.016(3) 0.008(4) -0.002(5)
C61_1 0.045(4) 0.024(3) 0.045(4) 0.015(3) -0.009(3) 0.013(3)
C62_1 0.055(5) 0.043(4) 0.045(5) -0.001(4) 0.013(4) 0.013(4)
C63_1 0.030(4) 0.043(5) 0.033(3) 0.003(3) 0.011(3) 0.015(3)
C64_1 0.024(3) 0.049(4) 0.036(3) -0.005(3) 0.009(2) 0.013(2)
C65_1 0.033(3) 0.055(4) 0.034(3) 0.001(3) 0.017(2) 0.023(3)
C66_1 0.044(4) 0.048(4) 0.028(3) 0.005(3) 0.022(3) 0.014(3)
C67_1 0.058(5) 0.054(6) 0.027(4) 0.009(5) 0.014(3) 0.006(4)
C68_1 0.059(3) 0.044(4) 0.0282(18) 0.008(5) 0.0130(18) 0.013(6)
C69_1 0.075(4) 0.067(8) 0.026(2) 0.003(3) -0.004(2) 0.012(4)
C70_1 0.047(4) 0.085(5) 0.032(3) 0.007(3) -0.008(3) -0.007(4)
C71_1 0.087(7) 0.074(5) 0.052(5) -0.017(4) -0.050(5) 0.024(5)
C72_1 0.025(2) 0.058(4) 0.056(4) -0.010(3) -0.008(2) -0.009(3)
C73_1 0.036(4) 0.049(4) 0.044(5) -0.007(4) 0.001(3) -0.016(3)
C74_1 0.033(4) 0.036(4) 0.046(5) -0.009(4) 0.000(3) -0.019(3)
C75_1 0.045(4) 0.033(3) 0.053(4) -0.002(3) 0.010(3) -0.024(3)
C76_1 0.049(4) 0.036(3) 0.057(4) 0.004(3) 0.008(3) -0.016(3)
C77_1 0.048(4) 0.025(4) 0.058(5) -0.005(4) 0.007(3) -0.002(3)
C78_1 0.052(4) 0.026(3) 0.053(4) -0.008(3) 0.002(3) -0.002(3)
C79_1 0.034(3) 0.042(3) 0.052(3) -0.001(3) 0.014(3) 0.020(3)
C80_1 0.029(3) 0.033(4) 0.049(4) -0.015(3) 0.022(3) 0.001(3)
C81_1 0.040(3) 0.027(2) 0.044(3) -0.020(2) 0.006(3) -0.001(2)
C82_1 0.046(3) 0.023(2) 0.043(3) -0.005(2) -0.005(3) -0.012(2)
C83_1 0.044(5) 0.031(4) 0.026(3) -0.006(2) 0.009(3) -0.014(4)
C84_1 0.061(5) 0.052(5) 0.024(4) 0.004(3) -0.014(3) -0.020(4)
Ni1 0.01213(15) 0.01339(15) 0.01729(16) 0.000 0.00093(11) 0.000
N1 0.0154(6) 0.0142(7) 0.0215(7) -0.0003(6) 0.0021(5) -0.0005(5)
N2 0.0147(9) 0.0191(10) 0.0186(10) 0.000 0.0010(8) 0.000
N3 0.0141(9) 0.0160(10) 0.0184(10) 0.000 0.0016(7) 0.000
C85 0.0176(8) 0.0149(8) 0.0253(9) 0.0007(7) 0.0040(7) 0.0008(6)
C86 0.0204(9) 0.0161(8) 0.0331(10) -0.0007(7) 0.0026(7) 0.0006(7)
C87 0.0223(9) 0.0158(8) 0.0336(10) -0.0024(7) 0.0030(8) -0.0015(7)
C88 0.0180(8) 0.0156(8) 0.0255(9) -0.0017(7) 0.0036(7) -0.0021(6)
C89 0.0182(8) 0.0204(9) 0.0242(9) -0.0039(7) 0.0026(7) -0.0043(7)
C90 0.0153(8) 0.0223(9) 0.0203(8) -0.0013(7) 0.0024(6) -0.0014(6)
C91 0.0162(8) 0.0286(10) 0.0203(8) -0.0006(7) -0.0003(6) -0.0011(7)
C92 0.0134(7) 0.0232(9) 0.0189(8) 0.0007(7) 0.0008(6) 0.0011(6)
C93 0.0145(7) 0.0190(9) 0.0187(8) 0.0008(6) 0.0020(6) 0.0010(6)
C94 0.0162(8) 0.0182(8) 0.0234(8) 0.0027(7) 0.0023(6) 0.0028(6)
C95 0.0297(11) 0.0171(9) 0.0496(14) 0.0027(9) -0.0032(10) 0.0013(8)
C96 0.0354(13) 0.0307(12) 0.0612(17) -0.0072(12) 0.0043(12) 0.0124(10)
C97 0.0300(11) 0.0195(10) 0.0470(13) -0.0049(9) -0.0029(9) -0.0036(8)
C98 0.0493(16) 0.0392(15) 0.0614(18) -0.0273(14) 0.0059(13) -0.0040(12)
C99 0.0224(9) 0.0324(11) 0.0257(9) -0.0032(8) -0.0032(7) -0.0048(8)
C100 0.0401(12) 0.0382(13) 0.0266(10) -0.0068(9) 0.0034(9) -0.0117(10)
C101 0.0190(8) 0.0257(9) 0.0234(9) 0.0028(7) -0.0023(7) 0.0037(7)
C102 0.0220(9) 0.0379(12) 0.0351(11) 0.0061(9) 0.0037(8) 0.0115(9)
C113 0.034(2) 0.044(3) 0.045(3) -0.010(2) 0.013(2) -0.003(2)
C114 0.051(3) 0.070(4) 0.048(2) 0.000(8) -0.010(2) 0.005(8)
C115 0.089(6) 0.090(6) 0.046(4) 0.002(4) 0.011(4) 0.051(5)
C116 0.074(5) 0.058(6) 0.065(5) 0.000(4) 0.027(4) 0.022(4)
C117 0.067(4) 0.054(4) 0.051(4) -0.016(3) -0.001(3) -0.001(3)
C118 0.068(3) 0.023(4) 0.040(2) -0.0024(17) 0.002(2) -0.0001(19)
C119 0.046(4) 0.053(4) 0.062(4) -0.016(3) 0.017(3) -0.002(3)

loop_
_atom_type_symbol
_atom_type_description
_atom_type_scat_dispersion_real
_atom_type_scat_dispersion_imag
_atom_type_scat_source
C C 0.0033 0.0016 'International Tables Vol C Tables 4.2.6.8 and 6.1.1.4'
H H 0.0000 0.0000 'International Tables Vol C Tables 4.2.6.8 and 6.1.1.4'
N N 0.0061 0.0033 'International Tables Vol C Tables 4.2.6.8 and 6.1.1.4'
Ni Ni 0.3393 1.1124 'International Tables Vol C Tables 4.2.6.8 and 6.1.1.4'
Sm Sm -0.1638 3.4418 'International Tables Vol C Tables 4.2.6.8 and 6.1.1.4'

loop_
_geom_angle_atom_site_label_1
_geom_angle_atom_site_label_2
_geom_angle_atom_site_label_3
_geom_angle
_geom_angle_site_symmetry_1
_geom_angle_site_symmetry_3
C76_2 Sm1 C6_1 35.7(6) . .
C76_2 Sm1 C75_2 33.59(18) . .
C6_1 Sm1 C75_2 59.7(5) . .
C25_1 Sm2 C65_1 53.3(3) 6_565 .
C25_1 Sm2 C24_1 33.5(2) 6_565 6_565
C65_1 Sm2 C24_1 20.3(2) . 6_565
C25_1 Sm2 C80_1 20.2(2) 6_565 .
C65_1 Sm2 C80_1 33.3(2) . .
C24_1 Sm2 C80_1 14.50(19) 6_565 .
C25_1 Sm2 C23_2 28.0(6) 6_565 .
C65_1 Sm2 C23_2 26.4(5) . .
C24_1 Sm2 C23_2 10.9(5) 6_565 .
C80_1 Sm2 C23_2 8.1(5) . .
C56_1 Sm3 C33_1 33.2(2) . .
C56_1 Sm3 C13_1 22.7(2) . 6_565
C33_1 Sm3 C13_1 35.7(3) . 6_565
C56_1 Sm3 C14_1 52.9(3) . 6_565
C33_1 Sm3 C14_1 42.6(3) . 6_565
C13_1 Sm3 C14_1 32.5(2) 6_565 6_565
C45_2 Sm5 C22_1 7.9(6) . 6_565
C45_2 Sm5 C66_2 34.9(2) . .
C22_1 Sm5 C66_2 41.9(6) 6_565 .
C55_2 Sm6 C75_2 33.1(3) 6_565 6_565
C55_2 Sm6 C35_1 25.1(4) 6_565 .
C75_2 Sm6 C35_1 49.0(5) 6_565 .
C54_1 Sm7 C53_1 37.0(3) . .
C54_1 Sm7 C14_2 11.2(5) . 6_565
C53_1 Sm7 C14_2 36.4(5) . 6_565
C54_1 Sm7 C53_1 44.2(4) . 6_565
C53_1 Sm7 C53_1 7.5(6) . 6_565
C14_2 Sm7 C53_1 42.6(5) 6_565 6_565
C54_1 Sm7 C12_2 22.2(5) . .
C53_1 Sm7 C12_2 37.0(5) . .
C14_2 Sm7 C12_2 11.1(7) 6_565 .
C53_1 Sm7 C12_2 41.7(5) 6_565 .
C54_1 Sm7 C13_2 37.3(6) . 6_565
C53_1 Sm7 C13_2 9.2(5) . 6_565
C14_2 Sm7 C13_2 33.8(2) 6_565 6_565
C53_1 Sm7 C13_2 10.3(5) 6_565 6_565
C12_2 Sm7 C13_2 31.6(8) . 6_565
C54_1 Sm7 C13_2 40.0(6) . .
C53_1 Sm7 C13_2 10.1(5) . .
C14_2 Sm7 C13_2 36.3(9) 6_565 .
C53_1 Sm7 C13_2 9.2(5) 6_565 .
C12_2 Sm7 C13_2 33.62(19) . .
C13_2 Sm7 C13_2 2.7(11) 6_565 .
C6_1 Sm8 C5_1 33.2(3) 6_565 6_565
C46_2 Sm9 C7_1 3.2(6) . 6_565
C8_1 Sm9 C7_1 35.5(3) 6_565 6_565
C46_2 Sm9 C45_2 35.6(2) . .
C8_1 Sm9 C45_2 63.7(6) 6_565 .
C7_1 Sm9 C45_2 32.9(6) 6_565 .
C38_2 Sm10 C66_1 60.4(4) 6_565 .
C38_2 Sm10 C65_1 48.5(5) 6_565 .
C66_1 Sm10 C65_1 34.2(2) . .
C2_1 C1_1 C9_1 120.1(7) . .
C2_1 C1_1 C6_1 119.5(8) . .
C9_1 C1_1 C6_1 109.2(8) . .
C2_1 C1_1 Sm1 78.0(5) . .
C9_1 C1_1 Sm1 87.2(5) . .
C6_1 C1_1 Sm1 71.3(5) . .
C2_1 C1_1 Sm8 86.4(5) . 6_565
C9_1 C1_1 Sm8 84.6(6) . 6_565
C6_1 C1_1 Sm8 64.7(5) . 6_565
C2_1 C1_1 Sm9 101.2(5) . 6_565
C9_1 C1_1 Sm9 68.3(5) . 6_565
C6_1 C1_1 Sm9 65.9(5) . 6_565
C2_1 C1_1 Sm6 58.3(4) . 6_565
C9_1 C1_1 Sm6 89.1(5) . 6_565
C6_1 C1_1 Sm6 91.7(5) . 6_565
C12_1 C2_1 C1_1 116.9(7) . .
C12_1 C2_1 C3_1 115.9(7) . .
C1_1 C2_1 C3_1 119.4(8) . .
C12_1 C2_1 Sm6 73.9(4) . 6_565
C1_1 C2_1 Sm6 93.5(5) . 6_565
C3_1 C2_1 Sm6 74.6(4) . 6_565
C12_1 C2_1 Sm1 94.9(4) . .
C1_1 C2_1 Sm1 70.5(5) . .
C3_1 C2_1 Sm1 77.5(4) . .
C12_1 C2_1 Sm8 99.0(5) . 6_565
C1_1 C2_1 Sm8 65.2(5) . 6_565
C3_1 C2_1 Sm8 79.3(5) . 6_565
C15_1 C3_1 C2_1 117.6(7) . .
C15_1 C3_1 C4_1 110.3(7) . .
C2_1 C3_1 C4_1 119.6(7) . .
C15_1 C3_1 Sm6 71.2(5) . 6_565
C2_1 C3_1 Sm6 73.0(4) . 6_565
C4_1 C3_1 Sm6 90.9(4) . 6_565
C15_1 C3_1 Sm1 93.1(6) . .
C2_1 C3_1 Sm1 71.7(4) . .
C4_1 C3_1 Sm1 71.2(4) . .
C5_1 C4_1 C17_1 120.6(6) . .
C5_1 C4_1 C3_1 122.6(7) . .
C17_1 C4_1 C3_1 107.1(7) . .
C5_1 C4_1 Sm1 71.5(4) . .
C17_1 C4_1 Sm1 91.5(4) . .
C3_1 C4_1 Sm1 77.5(4) . .
C5_1 C4_1 Sm8 64.5(4) . 6_565
C17_1 C4_1 Sm8 91.6(4) . 6_565
C3_1 C4_1 Sm8 85.3(4) . 6_565
C5_1 C4_1 Sm6 94.0(4) . 6_565
C17_1 C4_1 Sm6 83.6(4) . 6_565
C3_1 C4_1 Sm6 59.9(4) . 6_565
C20_1 C5_1 C4_1 117.0(7) . .
C20_1 C5_1 C6_1 118.5(8) . .
C4_1 C5_1 C6_1 116.1(7) . .
C20_1 C5_1 Sm8 85.4(5) . 6_565
C4_1 C5_1 Sm8 85.2(5) . 6_565
C6_1 C5_1 Sm8 70.5(5) . 6_565
C20_1 C5_1 Sm1 93.3(4) . .
C4_1 C5_1 Sm1 77.0(4) . .
C6_1 C5_1 Sm1 70.9(4) . .
C20_1 C5_1 Sm5 71.7(4) . 6_565
C4_1 C5_1 Sm5 102.2(5) . 6_565
C6_1 C5_1 Sm5 69.0(5) . 6_565
C20_1 C5_1 Sm4 60.4(4) . 6_565
C4_1 C5_1 Sm4 93.9(5) . 6_565
C6_1 C5_1 Sm4 87.6(6) . 6_565
C7_1 C6_1 C5_1 120.3(10) . .
C7_1 C6_1 C1_1 109.2(8) . .
C5_1 C6_1 C1_1 122.7(8) . .
C7_1 C6_1 Sm8 83.3(7) . 6_565
C5_1 C6_1 Sm8 76.2(6) . 6_565
C1_1 C6_1 Sm8 83.0(5) . 6_565
C7_1 C6_1 Sm1 91.4(7) . .
C5_1 C6_1 Sm1 76.3(5) . .
C1_1 C6_1 Sm1 75.3(5) . .
C7_1 C6_1 Sm9 64.7(6) . 6_565
C5_1 C6_1 Sm9 92.0(6) . 6_565
C1_1 C6_1 Sm9 84.0(5) . 6_565
C7_1 C6_1 Sm5 64.2(6) . 6_565
C5_1 C6_1 Sm5 82.5(5) . 6_565
C1_1 C6_1 Sm5 95.4(5) . 6_565
C22_1 C7_1 C6_1 122.3(11) . .
C22_1 C7_1 C8_1 118.9(10) . .
C6_1 C7_1 C8_1 105.8(7) . .
C22_1 C7_1 Sm9 77.9(10) . 6_565
C6_1 C7_1 Sm9 83.5(6) . 6_565
C8_1 C7_1 Sm9 72.2(5) . 6_565
C22_1 C7_1 Sm5 65.9(9) . 6_565
C6_1 C7_1 Sm5 85.8(6) . 6_565
C8_1 C7_1 Sm5 84.2(6) . 6_565
C22_1 C7_1 Sm8 83.7(10) . 6_565
C6_1 C7_1 Sm8 65.5(6) . 6_565
C8_1 C7_1 Sm8 84.5(6) . 6_565
C22_1 C7_1 Sm2 75.2(9) . 6_565
C6_1 C7_1 Sm2 95.7(6) . 6_565
C8_1 C7_1 Sm2 64.1(5) . 6_565
C22_1 C7_1 Sm1 91.0(10) . .
C6_1 C7_1 Sm1 59.6(5) . .
C8_1 C7_1 Sm1 82.4(5) . .
C25_1 C8_1 C9_1 118.9(8) . .
C25_1 C8_1 C7_1 121.5(8) . .
C9_1 C8_1 C7_1 110.2(7) . .
C25_1 C8_1 Sm9 81.6(4) . 6_565
C9_1 C8_1 Sm9 85.3(5) . 6_565
C7_1 C8_1 Sm9 72.2(6) . 6_565
C25_1 C8_1 Sm2 65.8(4) . 6_565
C9_1 C8_1 Sm2 91.1(4) . 6_565
C7_1 C8_1 Sm2 84.1(6) . 6_565
C25_1 C8_1 Sm5 82.1(4) . 6_565
C9_1 C8_1 Sm5 93.8(5) . 6_565
C7_1 C8_1 Sm5 64.2(5) . 6_565
C25_1 C8_1 Sm8 97.0(5) . 6_565
C9_1 C8_1 Sm8 75.7(5) . 6_565
C7_1 C8_1 Sm8 65.6(5) . 6_565
C25_1 C8_1 Sm10 57.2(4) . 6_565
C9_1 C8_1 Sm10 92.4(4) . 6_565
C7_1 C8_1 Sm10 92.5(6) . 6_565
C10_1 C9_1 C1_1 122.3(8) . .
C10_1 C9_1 C8_1 125.8(7) . .
C1_1 C9_1 C8_1 105.2(7) . .
C10_1 C9_1 Sm9 97.5(4) . 6_565
C1_1 C9_1 Sm9 82.3(6) . 6_565
C8_1 C9_1 Sm9 62.5(4) . 6_565
C10_1 C9_1 Sm1 94.8(4) . .
C1_1 C9_1 Sm1 62.9(5) . .
C8_1 C9_1 Sm1 84.0(4) . .
C10_1 C9_1 Sm2 89.5(4) . 6_565
C1_1 C9_1 Sm2 95.7(6) . 6_565
C8_1 C9_1 Sm2 59.2(4) . 6_565
C10_1 C9_1 Sm8 99.2(5) . 6_565
C1_1 C9_1 Sm8 66.4(5) . 6_565
C8_1 C9_1 Sm8 75.8(5) . 6_565
C9_1 C10_1 C11_1 117.0(6) . .
C9_1 C10_1 C27_1 115.1(7) . .
C11_1 C10_1 C27_1 121.4(7) . .
C10_1 C11_1 C12_1 121.3(6) . .
C10_1 C11_1 C30_1 116.7(8) . .
C12_1 C11_1 C30_1 109.9(7) . .
C10_1 C11_1 Sm6 91.2(3) . 6_565
C12_1 C11_1 Sm6 59.6(3) . 6_565
C30_1 C11_1 Sm6 84.2(10) . 6_565
C10_1 C11_1 Sm3 97.9(3) . 6_565
C12_1 C11_1 Sm3 68.5(4) . 6_565
C30_1 C11_1 Sm3 67.9(10) . 6_565
C2_1 C12_1 C11_1 122.1(7) . .
C2_1 C12_1 C13_1 124.6(7) . .
C11_1 C12_1 C13_1 104.0(6) . .
C2_1 C12_1 Sm6 74.4(4) . 6_565
C11_1 C12_1 Sm6 91.8(4) . 6_565
C13_1 C12_1 Sm6 75.0(4) . 6_565
C2_1 C12_1 Sm3 91.8(4) . 6_565
C11_1 C12_1 Sm3 83.4(4) . 6_565
C13_1 C12_1 Sm3 62.8(4) . 6_565
C14_1 C13_1 C31_1 118.7(8) . .
C14_1 C13_1 C12_1 119.2(7) . .
C31_1 C13_1 C12_1 111.7(6) . .
C14_1 C13_1 Sm3 75.2(4) . 6_565
C31_1 C13_1 Sm3 76.9(4) . 6_565
C12_1 C13_1 Sm3 85.8(4) . 6_565
C14_1 C13_1 Sm6 72.6(4) . 6_565
C31_1 C13_1 Sm6 94.2(4) . 6_565
C12_1 C13_1 Sm6 72.0(4) . 6_565
C34_1 C14_1 C15_1 122.0(8) . .
C34_1 C14_1 C13_1 116.5(7) . .
C15_1 C14_1 C13_1 114.5(9) . .
C34_1 C14_1 Sm3 80.5(5) . 6_565
C15_1 C14_1 Sm3 90.4(6) . 6_565
C13_1 C14_1 Sm3 72.4(4) . 6_565
C34_1 C14_1 Sm6 95.4(5) . 6_565
C15_1 C14_1 Sm6 72.3(5) . 6_565
C13_1 C14_1 Sm6 75.8(4) . 6_565
C34_1 C14_1 Sm3 60.3(4) . .
C15_1 C14_1 Sm3 94.4(6) . .
C13_1 C14_1 Sm3 90.3(4) . .
C14_1 C15_1 C3_1 127.7(9) . .
C14_1 C15_1 C16_1 117.3(8) . .
C3_1 C15_1 C16_1 106.4(7) . .
C14_1 C15_1 Sm6 75.6(5) . 6_565
C3_1 C15_1 Sm6 76.7(5) . 6_565
C16_1 C15_1 Sm6 90.6(5) . 6_565
C14_1 C15_1 Sm3 60.7(5) . 6_565
C3_1 C15_1 Sm3 91.2(6) . 6_565
C16_1 C15_1 Sm3 92.8(5) . 6_565
C36_1 C16_1 C17_1 119.0(8) . .
C36_1 C16_1 C15_1 123.6(6) . .
C17_1 C16_1 C15_1 108.4(8) . .
C36_1 C16_1 Sm6 94.6(5) . 6_565
C17_1 C16_1 Sm6 85.6(4) . 6_565
C15_1 C16_1 Sm6 59.2(5) . 6_565
C36_1 C16_1 Sm6 57.3(5) . .
C17_1 C16_1 Sm6 95.9(3) . .
C15_1 C16_1 Sm6 90.6(5) . .
C18_1 C17_1 C4_1 123.1(6) . .
C18_1 C17_1 C16_1 121.8(7) . .
C4_1 C17_1 C16_1 107.8(7) . .
C17_1 C18_1 C19_1 114.1(6) . .
C17_1 C18_1 C38_1 119.8(6) . .
C19_1 C18_1 C38_1 120.4(7) . .
C17_1 C18_1 Sm4 99.7(4) . .
C19_1 C18_1 Sm4 66.1(3) . .
C38_1 C18_1 Sm4 81.3(4) . .
C18_1 C19_1 C20_1 124.4(7) . .
C18_1 C19_1 C41_1 120.6(8) . .
C20_1 C19_1 C41_1 104.5(5) . .
C18_1 C19_1 Sm4 91.1(4) . 6_565
C20_1 C19_1 Sm4 71.8(4) . 6_565
C41_1 C19_1 Sm4 73.0(3) . 6_565
C18_1 C19_1 Sm4 85.5(4) . .
C20_1 C19_1 Sm4 84.9(4) . .
C41_1 C19_1 Sm4 66.0(3) . .
C5_1 C20_1 C19_1 120.1(6) . .
C5_1 C20_1 C21_1 119.7(7) . .
C19_1 C20_1 C21_1 111.1(6) . .
C5_1 C20_1 Sm4 91.9(5) . 6_565
C19_1 C20_1 Sm4 77.2(4) . 6_565
C21_1 C20_1 Sm4 69.8(4) . 6_565
C5_1 C20_1 Sm8 64.9(4) . 6_565
C19_1 C20_1 Sm8 94.5(4) . 6_565
C21_1 C20_1 Sm8 82.2(4) . 6_565
C5_1 C20_1 Sm5 80.9(4) . 6_565
C19_1 C20_1 Sm5 96.7(3) . 6_565
C21_1 C20_1 Sm5 62.9(3) . 6_565
C5_1 C20_1 Sm4 99.4(5) . .
C19_1 C20_1 Sm4 66.5(3) . .
C21_1 C20_1 Sm4 73.1(4) . .
C5_1 C20_1 Sm1 59.1(4) . .
C19_1 C20_1 Sm1 93.7(3) . .
C21_1 C20_1 Sm1 89.3(4) . .
C22_1 C21_1 C42_1 121.9(8) . .
C22_1 C21_1 C20_1 121.6(8) . .
C42_1 C21_1 C20_1 105.5(6) . .
C22_1 C21_1 Sm4 86.7(9) . 6_565
C42_1 C21_1 Sm4 71.8(4) . 6_565
C20_1 C21_1 Sm4 77.2(4) . 6_565
C22_1 C21_1 Sm5 65.1(8) . 6_565
C42_1 C21_1 Sm5 87.8(4) . 6_565
C20_1 C21_1 Sm5 86.6(3) . 6_565
C22_1 C21_1 Sm4 95.3(8) . .
C42_1 C21_1 Sm4 61.6(3) . .
C20_1 C21_1 Sm4 78.0(4) . .
C22_1 C21_1 Sm9 58.6(8) . 6_565
C42_1 C21_1 Sm9 96.8(4) . 6_565
C20_1 C21_1 Sm9 85.6(4) . 6_565
C22_1 C21_1 Sm8 73.1(8) . 6_565
C42_1 C21_1 Sm8 97.2(4) . 6_565
C20_1 C21_1 Sm8 68.7(4) . 6_565
C23_1 C22_1 C21_1 115.7(10) . .
C23_1 C22_1 C7_1 120.6(10) . .
C21_1 C22_1 C7_1 117.0(11) . .
C23_1 C22_1 Sm5 81.1(8) . 6_565
C21_1 C22_1 Sm5 82.0(8) . 6_565
C7_1 C22_1 Sm5 80.9(10) . 6_565
C23_1 C22_1 Sm9 82.8(8) . 6_565
C21_1 C22_1 Sm9 93.1(9) . 6_565
C7_1 C22_1 Sm9 69.2(9) . 6_565
C23_1 C22_1 Sm2 69.0(7) . 6_565
C21_1 C22_1 Sm2 101.5(9) . 6_565
C7_1 C22_1 Sm2 75.6(9) . 6_565
C23_1 C22_1 Sm4 86.9(8) . 6_565
C21_1 C22_1 Sm4 63.3(7) . 6_565
C7_1 C22_1 Sm4 93.5(10) . 6_565
C23_1 C22_1 Sm8 98.1(9) . 6_565
C21_1 C22_1 Sm8 79.3(8) . 6_565
C7_1 C22_1 Sm8 67.5(9) . 6_565
C44_1 C23_1 C22_1 123.5(9) . .
C44_1 C23_1 C24_1 106.7(7) . .
C22_1 C23_1 C24_1 118.6(8) . .
C44_1 C23_1 Sm5 85.4(4) . 6_565
C22_1 C23_1 Sm5 65.9(8) . 6_565
C24_1 C23_1 Sm5 87.6(4) . 6_565
C44_1 C23_1 Sm2 88.8(4) . 6_565
C22_1 C23_1 Sm2 81.3(8) . 6_565
C24_1 C23_1 Sm2 65.9(4) . 6_565
C44_1 C23_1 Sm9 94.6(4) . 6_565
C22_1 C23_1 Sm9 66.8(8) . 6_565
C24_1 C23_1 Sm9 77.2(4) . 6_565
C44_1 C23_1 Sm10 80.7(4) . 6_565
C22_1 C23_1 Sm10 93.3(8) . 6_565
C24_1 C23_1 Sm10 60.5(4) . 6_565
C25_1 C24_1 C46_1 121.8(8) . .
C25_1 C24_1 C23_1 121.1(8) . .
C46_1 C24_1 C23_1 105.1(7) . .
C25_1 C24_1 Sm2 68.9(4) . 6_565
C46_1 C24_1 Sm2 88.5(5) . 6_565
C23_1 C24_1 Sm2 79.8(4) . 6_565
C25_1 C24_1 Sm10 73.8(5) . 6_565
C46_1 C24_1 Sm10 74.5(5) . 6_565
C23_1 C24_1 Sm10 88.2(5) . 6_565
C25_1 C24_1 Sm9 67.5(4) . 6_565
C46_1 C24_1 Sm9 100.1(5) . 6_565
C23_1 C24_1 Sm9 71.4(4) . 6_565
C25_1 C24_1 Sm5 79.0(4) . 6_565
C46_1 C24_1 Sm5 96.6(5) . 6_565
C23_1 C24_1 Sm5 61.1(4) . 6_565
C24_1 C25_1 C8_1 118.5(8) . .
C24_1 C25_1 C26_1 118.4(7) . .
C8_1 C25_1 C26_1 117.4(7) . .
C24_1 C25_1 Sm2 77.6(5) . 6_565
C8_1 C25_1 Sm2 80.8(4) . 6_565
C26_1 C25_1 Sm2 87.7(4) . 6_565
C24_1 C25_1 Sm10 74.4(5) . 6_565
C8_1 C25_1 Sm10 94.7(5) . 6_565
C26_1 C25_1 Sm10 77.3(4) . 6_565
C24_1 C25_1 Sm9 83.4(5) . 6_565
C8_1 C25_1 Sm9 66.2(4) . 6_565
C26_1 C25_1 Sm9 96.9(4) . 6_565
C24_1 C25_1 Sm5 73.8(5) . 6_565
C8_1 C25_1 Sm5 69.8(4) . 6_565
C26_1 C25_1 Sm5 103.8(4) . 6_565
C48_1 C26_1 C27_1 117.3(8) . .
C48_1 C26_1 C25_1 115.3(7) . .
C27_1 C26_1 C25_1 120.9(8) . .
C48_1 C26_1 Sm10 80.2(7) . 6_565
C27_1 C26_1 Sm10 95.0(10) . 6_565
C25_1 C26_1 Sm10 69.3(4) . 6_565
C48_1 C26_1 Sm2 93.3(7) . 6_565
C27_1 C26_1 Sm2 92.6(10) . 6_565
C25_1 C26_1 Sm2 59.3(3) . 6_565
C26_1 C27_1 C28_1 116.1(9) . .
C26_1 C27_1 C10_1 121.6(9) . .
C28_1 C27_1 C10_1 116.2(9) . .
C50_1 C28_1 C29_1 107.4(7) . .
C50_1 C28_1 C27_1 123.3(9) . .
C29_1 C28_1 C27_1 121.5(8) . .
C50_1 C28_1 Sm7 88.3(5) . 6_565
C29_1 C28_1 Sm7 61.2(4) . 6_565
C27_1 C28_1 Sm7 91.3(10) . 6_565
C30_1 C29_1 C28_1 119.4(9) . .
C30_1 C29_1 C52_1 114.3(9) . .
C28_1 C29_1 C52_1 113.1(7) . .
C30_1 C29_1 Sm7 73.1(12) . 6_565
C28_1 C29_1 Sm7 90.7(5) . 6_565
C52_1 C29_1 Sm7 69.6(4) . 6_565
C29_1 C30_1 C31_1 126.2(9) . .
C29_1 C30_1 C11_1 122.8(9) . .
C31_1 C30_1 C11_1 109.6(8) . .
C29_1 C30_1 Sm7 77.3(11) . 6_565
C31_1 C30_1 Sm7 82.2(10) . 6_565
C11_1 C30_1 Sm7 100.8(12) . 6_565
C29_1 C30_1 Sm3 105.9(13) . 6_565
C31_1 C30_1 Sm3 67.0(9) . 6_565
C11_1 C30_1 Sm3 83.2(10) . 6_565
C32_1 C31_1 C30_1 115.9(9) . .
C32_1 C31_1 C13_1 124.3(7) . .
C30_1 C31_1 C13_1 104.3(7) . .
C32_1 C31_1 Sm3 78.5(4) . 6_565
C30_1 C31_1 Sm3 82.8(11) . 6_565
C13_1 C31_1 Sm3 69.9(4) . 6_565
C32_1 C31_1 Sm7 67.2(4) . 6_565
C30_1 C31_1 Sm7 67.4(11) . 6_565
C13_1 C31_1 Sm7 97.6(4) . 6_565
C31_1 C32_1 C53_1 120.6(8) . .
C31_1 C32_1 C33_1 114.6(7) . .
C53_1 C32_1 C33_1 118.9(8) . .
C31_1 C32_1 Sm7 83.1(4) . 6_565
C53_1 C32_1 Sm7 67.3(3) . 6_565
C33_1 C32_1 Sm7 96.6(4) . 6_565
C31_1 C32_1 Sm7 98.5(4) . .
C53_1 C32_1 Sm7 62.9(3) . .
C33_1 C32_1 Sm7 85.7(4) . .
C31_1 C32_1 Sm3 71.2(4) . 6_565
C53_1 C32_1 Sm3 96.4(4) . 6_565
C33_1 C32_1 Sm3 77.7(4) . 6_565
C31_1 C32_1 Sm3 93.9(4) . .
C53_1 C32_1 Sm3 89.6(4) . .
C33_1 C32_1 Sm3 61.8(3) . .
C34_1 C33_1 C56_1 111.6(6) . .
C34_1 C33_1 C32_1 120.7(6) . .
C56_1 C33_1 C32_1 117.6(7) . .
C34_1 C33_1 Sm3 77.4(4) . .
C56_1 C33_1 Sm3 73.2(4) . .
C32_1 C33_1 Sm3 86.9(4) . .
C34_1 C33_1 Sm3 72.2(4) . 6_565
C56_1 C33_1 Sm3 96.3(4) . 6_565
C32_1 C33_1 Sm3 71.6(3) . 6_565
C34_1 C33_1 Sm7 102.6(4) . .
C56_1 C33_1 Sm7 73.2(4) . .
C32_1 C33_1 Sm7 64.7(3) . .
C34_1 C33_1 Sm6 69.4(4) . .
C56_1 C33_1 Sm6 67.4(4) . .
C32_1 C33_1 Sm6 101.0(3) . .
C33_1 C34_1 C14_1 124.3(6) . .
C33_1 C34_1 C35_1 108.9(7) . .
C14_1 C34_1 C35_1 117.3(7) . .
C33_1 C34_1 Sm3 70.4(4) . .
C14_1 C34_1 Sm3 91.2(5) . .
C35_1 C34_1 Sm3 76.7(5) . .
C33_1 C34_1 Sm3 78.3(4) . 6_565
C14_1 C34_1 Sm3 68.5(4) . 6_565
C35_1 C34_1 Sm3 95.3(5) . 6_565
C33_1 C34_1 Sm6 83.0(4) . .
C14_1 C34_1 Sm6 93.6(4) . .
C35_1 C34_1 Sm6 60.6(4) . .
C33_1 C34_1 Sm6 93.8(4) . 6_565
C14_1 C34_1 Sm6 57.2(4) . 6_565
C35_1 C34_1 Sm6 91.5(5) . 6_565
C36_1 C35_1 C57_1 123.6(8) . .
C36_1 C35_1 C34_1 122.5(9) . .
C57_1 C35_1 C34_1 103.7(7) . .
C36_1 C35_1 Sm6 76.7(6) . .
C57_1 C35_1 Sm6 75.2(4) . .
C34_1 C35_1 Sm6 87.0(5) . .
C36_1 C35_1 Sm3 91.9(7) . .
C57_1 C35_1 Sm3 74.6(4) . .
C34_1 C35_1 Sm3 69.5(5) . .
C35_1 C36_1 C16_1 116.8(8) . .
C35_1 C36_1 C37_1 116.2(9) . .
C16_1 C36_1 C37_1 120.7(7) . .
C35_1 C36_1 Sm6 71.2(6) . .
C16_1 C36_1 Sm6 94.7(6) . .
C37_1 C36_1 Sm6 79.0(5) . .
C35_1 C36_1 Sm1 91.0(6) . 6_565
C16_1 C36_1 Sm1 95.6(5) . 6_565
C37_1 C36_1 Sm1 59.2(5) . 6_565
C35_1 C36_1 Sm3 61.1(6) . .
C16_1 C36_1 Sm3 90.8(5) . .
C37_1 C36_1 Sm3 92.7(6) . .
C59_1 C37_1 C38_1 116.6(7) . .
C59_1 C37_1 C36_1 119.2(8) . .
C38_1 C37_1 C36_1 118.4(7) . .
C59_1 C37_1 Sm1 78.6(4) . 6_565
C38_1 C37_1 Sm1 76.3(4) . 6_565
C36_1 C37_1 Sm1 90.9(6) . 6_565
C59_1 C37_1 Sm6 81.4(4) . .
C38_1 C37_1 Sm6 97.6(4) . .
C36_1 C37_1 Sm6 67.9(5) . .
C59_1 C37_1 Sm8 80.1(5) . .
C38_1 C37_1 Sm8 69.6(4) . .
C36_1 C37_1 Sm8 96.4(6) . .
C37_1 C38_1 C39_1 119.2(7) . .
C37_1 C38_1 C18_1 120.2(7) . .
C39_1 C38_1 C18_1 115.0(8) . .
C37_1 C38_1 Sm1 71.8(4) . 6_565
C39_1 C38_1 Sm1 81.9(4) . 6_565
C18_1 C38_1 Sm1 93.5(4) . 6_565
C37_1 C38_1 Sm8 80.5(4) . .
C39_1 C38_1 Sm8 74.9(5) . .
C18_1 C38_1 Sm8 91.3(4) . .
C61_1 C39_1 C40_1 109.4(7) . .
C61_1 C39_1 C38_1 118.4(8) . .
C40_1 C39_1 C38_1 122.2(8) . .
C61_1 C39_1 Sm8 80.0(6) . .
C40_1 C39_1 Sm8 84.8(5) . .
C38_1 C39_1 Sm8 73.9(5) . .
C61_1 C39_1 Sm1 79.1(5) . 6_565
C40_1 C39_1 Sm1 93.1(5) . 6_565
C38_1 C39_1 Sm1 67.5(4) . 6_565
C61_1 C39_1 Sm5 79.9(5) . .
C40_1 C39_1 Sm5 67.0(4) . .
C38_1 C39_1 Sm5 90.6(5) . .
C61_1 C39_1 Sm4 98.5(6) . .
C40_1 C39_1 Sm4 62.2(4) . .
C38_1 C39_1 Sm4 79.7(5) . .
C41_1 C40_1 C39_1 121.2(7) . .
C41_1 C40_1 C63_1 119.2(8) . .
C39_1 C40_1 C63_1 109.8(7) . .
C41_1 C40_1 Sm4 68.6(4) . .
C39_1 C40_1 Sm4 89.6(5) . .
C63_1 C40_1 Sm4 81.6(8) . .
C41_1 C40_1 Sm5 88.4(4) . .
C39_1 C40_1 Sm5 84.2(5) . .
C63_1 C40_1 Sm5 65.2(7) . .
C41_1 C40_1 Sm8 91.6(4) . .
C39_1 C40_1 Sm8 66.2(5) . .
C63_1 C40_1 Sm8 80.1(8) . .
C40_1 C41_1 C42_1 120.1(7) . .
C40_1 C41_1 C19_1 119.5(7) . .
C42_1 C41_1 C19_1 110.8(6) . .
C40_1 C41_1 Sm4 81.6(4) . .
C42_1 C41_1 Sm4 75.0(4) . .
C19_1 C41_1 Sm4 82.2(4) . .
C40_1 C41_1 Sm4 95.3(4) . 6_565
C42_1 C41_1 Sm4 67.4(3) . 6_565
C19_1 C41_1 Sm4 75.5(3) . 6_565
C40_1 C41_1 Sm5 65.1(4) . .
C42_1 C41_1 Sm5 80.1(3) . .
C19_1 C41_1 Sm5 95.9(3) . .
C43_1 C42_1 C41_1 122.0(8) . .
C43_1 C42_1 C21_1 120.3(7) . .
C41_1 C42_1 C21_1 107.6(5) . .
C43_1 C42_1 Sm4 82.5(4) . 6_565
C41_1 C42_1 Sm4 80.8(4) . 6_565
C21_1 C42_1 Sm4 74.5(4) . 6_565
C43_1 C42_1 Sm4 78.1(4) . .
C41_1 C42_1 Sm4 72.4(4) . .
C21_1 C42_1 Sm4 88.4(4) . .
C43_1 C42_1 Sm5 79.0(3) . 6_565
C41_1 C42_1 Sm5 98.2(3) . 6_565
C21_1 C42_1 Sm5 62.2(3) . 6_565
C42_1 C43_1 C64_1 118.7(7) . .
C42_1 C43_1 C44_1 117.4(8) . .
C64_1 C43_1 C44_1 118.4(6) . .
C42_1 C43_1 Sm4 71.0(3) . .
C64_1 C43_1 Sm4 79.3(4) . .
C44_1 C43_1 Sm4 96.8(4) . .
C42_1 C43_1 Sm4 66.7(3) . 6_565
C64_1 C43_1 Sm4 92.5(4) . 6_565
C44_1 C43_1 Sm4 87.5(4) . 6_565
C42_1 C43_1 Sm5 87.6(3) . .
C64_1 C43_1 Sm5 60.4(3) . .
C44_1 C43_1 Sm5 99.4(3) . .
C42_1 C43_1 Sm5 73.7(3) . 6_565
C64_1 C43_1 Sm5 104.8(3) . 6_565
C44_1 C43_1 Sm5 69.1(3) . 6_565
C23_1 C44_1 C45_1 114.2(6) . .
C23_1 C44_1 C43_1 120.2(7) . .
C45_1 C44_1 C43_1 118.9(6) . .
C23_1 C44_1 Sm5 65.0(3) . 6_565
C45_1 C44_1 Sm5 98.1(3) . 6_565
C43_1 C44_1 Sm5 82.0(3) . 6_565
C23_1 C44_1 Sm2 63.2(4) . 6_565
C45_1 C44_1 Sm2 81.6(4) . 6_565
C43_1 C44_1 Sm2 99.2(3) . 6_565
C23_1 C44_1 Sm4 80.2(4) . 6_565
C45_1 C44_1 Sm4 102.7(4) . 6_565
C43_1 C44_1 Sm4 63.6(3) . 6_565
C23_1 C44_1 Sm10 72.2(4) . 6_565
C45_1 C44_1 Sm10 69.5(3) . 6_565
C43_1 C44_1 Sm10 102.3(3) . 6_565
C66_1 C45_1 C44_1 125.9(6) . .
C66_1 C45_1 C46_1 121.0(6) . .
C44_1 C45_1 C46_1 104.0(6) . .
C66_1 C45_1 Sm10 91.3(4) . 6_565
C44_1 C45_1 Sm10 82.8(4) . 6_565
C46_1 C45_1 Sm10 63.6(4) . 6_565
C47_1 C46_1 C24_1 123.0(9) . .
C47_1 C46_1 C45_1 117.6(9) . .
C24_1 C46_1 C45_1 109.6(7) . .
C47_1 C46_1 Sm10 81.7(9) . 6_565
C24_1 C46_1 Sm10 72.4(5) . 6_565
C45_1 C46_1 Sm10 84.7(4) . 6_565
C47_1 C46_1 Sm2 92.4(9) . 6_565
C24_1 C46_1 Sm2 60.5(4) . 6_565
C45_1 C46_1 Sm2 85.6(4) . 6_565
C46_1 C47_1 C68_1 121.8(10) . .
C46_1 C47_1 C48_1 115.7(11) . .
C68_1 C47_1 C48_1 114.5(11) . .
C46_1 C47_1 Sm10 69.7(8) . 6_565
C68_1 C47_1 Sm10 95.6(9) . 6_565
C48_1 C47_1 Sm10 76.6(9) . 6_565
C49_1 C48_1 C26_1 123.1(9) . .
C49_1 C48_1 C47_1 103.2(9) . .
C26_1 C48_1 C47_1 124.4(10) . .
C49_1 C48_1 Sm10 102.4(9) . 6_565
C26_1 C48_1 Sm10 69.7(6) . 6_565
C47_1 C48_1 Sm10 71.8(8) . 6_565
C50_1 C49_1 C48_1 122.3(9) . .
C50_1 C49_1 C69_1 114.1(8) . .
C48_1 C49_1 C69_1 110.7(8) . .
C49_1 C50_1 C28_1 117.8(8) . .
C49_1 C50_1 C51_1 122.5(8) . .
C28_1 C50_1 C51_1 105.8(7) . .
C71_1 C51_1 C52_1 127.6(10) . .
C71_1 C51_1 C50_1 120.1(12) . .
C52_1 C51_1 C50_1 108.0(9) . .
C71_1 C51_1 Sm7 98.5(11) . 6_565
C52_1 C51_1 Sm7 60.8(5) . 6_565
C50_1 C51_1 Sm7 89.4(6) . 6_565
C71_1 C51_1 Sm7 85.5(10) . .
C52_1 C51_1 Sm7 65.5(5) . .
C50_1 C51_1 Sm7 100.6(6) . .
C53_1 C52_1 C51_1 121.0(9) . .
C53_1 C52_1 C29_1 122.5(7) . .
C51_1 C52_1 C29_1 104.6(8) . .
C53_1 C52_1 Sm7 69.2(3) . 6_565
C51_1 C52_1 Sm7 90.1(6) . 6_565
C29_1 C52_1 Sm7 78.3(4) . 6_565
C53_1 C52_1 Sm7 59.1(3) . .
C51_1 C52_1 Sm7 86.8(6) . .
C29_1 C52_1 Sm7 93.5(4) . .
C52_1 C53_1 C32_1 117.6(9) . .
C52_1 C53_1 C54_1 115.0(6) . .
C32_1 C53_1 C54_1 120.6(8) . .
C52_1 C53_1 Sm7 90.3(4) . .
C32_1 C53_1 Sm7 84.7(4) . .
C54_1 C53_1 Sm7 69.2(4) . .
C52_1 C53_1 Sm7 77.9(4) . 6_565
C32_1 C53_1 Sm7 79.8(4) . 6_565
C54_1 C53_1 Sm7 86.1(4) . 6_565
C72_1 C54_1 C55_1 122.2(8) . .
C72_1 C54_1 C53_1 114.7(6) . .
C55_1 C54_1 C53_1 119.7(7) . .
C72_1 C54_1 Sm7 90.4(4) . .
C55_1 C54_1 Sm7 87.1(10) . .
C53_1 C54_1 Sm7 73.8(4) . .
C72_1 C54_1 Sm7 91.4(4) . 6_565
C55_1 C54_1 Sm7 97.9(10) . 6_565
C53_1 C54_1 Sm7 61.3(3) . 6_565
C56_1 C55_1 C75_1 117.1(9) . .
C56_1 C55_1 C54_1 114.3(10) . .
C75_1 C55_1 C54_1 114.9(10) . .
C56_1 C55_1 Sm7 82.6(10) . .
C75_1 C55_1 Sm7 90.9(11) . .
C54_1 C55_1 Sm7 59.4(8) . .
C56_1 C55_1 Sm3 59.0(9) . .
C75_1 C55_1 Sm3 89.3(10) . .
C54_1 C55_1 Sm3 85.1(10) . .
C55_1 C56_1 C33_1 128.5(9) . .
C55_1 C56_1 C57_1 121.1(8) . .
C33_1 C56_1 C57_1 105.2(7) . .
C55_1 C56_1 Sm3 92.0(11) . .
C33_1 C56_1 Sm3 73.6(4) . .
C57_1 C56_1 Sm3 80.5(4) . .
C55_1 C56_1 Sm6 95.5(10) . .
C33_1 C56_1 Sm6 84.7(4) . .
C57_1 C56_1 Sm6 64.2(4) . .
C55_1 C56_1 Sm7 68.5(10) . .
C33_1 C56_1 Sm7 78.7(4) . .
C57_1 C56_1 Sm7 106.0(4) . .
C58_1 C57_1 C35_1 120.4(7) . .
C58_1 C57_1 C56_1 119.5(8) . .
C35_1 C57_1 C56_1 109.8(7) . .
C58_1 C57_1 Sm6 83.1(5) . .
C35_1 C57_1 Sm6 71.1(4) . .
C56_1 C57_1 Sm6 83.4(4) . .
C58_1 C57_1 Sm3 97.1(5) . .
C35_1 C57_1 Sm3 73.9(4) . .
C56_1 C57_1 Sm3 65.7(4) . .
C57_1 C58_1 C76_1 121.2(9) . .
C57_1 C58_1 C59_1 120.1(7) . .
C76_1 C58_1 C59_1 108.6(7) . .
C57_1 C58_1 Sm6 67.9(4) . .
C76_1 C58_1 Sm6 92.2(4) . .
C59_1 C58_1 Sm6 79.7(4) . .
C57_1 C58_1 Sm1 90.5(4) . 6_565
C76_1 C58_1 Sm1 83.7(4) . 6_565
C59_1 C58_1 Sm1 62.8(4) . 6_565
C60_1 C59_1 C37_1 123.6(8) . .
C60_1 C59_1 C58_1 106.1(8) . .
C37_1 C59_1 C58_1 119.7(7) . .
C60_1 C59_1 Sm1 81.1(5) . 6_565
C37_1 C59_1 Sm1 70.4(4) . 6_565
C58_1 C59_1 Sm1 87.6(4) . 6_565
C60_1 C59_1 Sm6 101.5(5) . .
C37_1 C59_1 Sm6 69.2(4) . .
C58_1 C59_1 Sm6 69.2(4) . .
C60_1 C59_1 Sm8 75.1(6) . .
C37_1 C59_1 Sm8 71.7(5) . .
C58_1 C59_1 Sm8 92.7(4) . .
C61_1 C60_1 C59_1 120.0(9) . .
C61_1 C60_1 C77_1 118.7(8) . .
C59_1 C60_1 C77_1 111.8(8) . .
C61_1 C60_1 Sm1 80.1(6) . 6_565
C59_1 C60_1 Sm1 70.4(5) . 6_565
C77_1 C60_1 Sm1 88.7(5) . 6_565
C61_1 C60_1 Sm8 72.7(6) . .
C59_1 C60_1 Sm8 78.0(6) . .
C77_1 C60_1 Sm8 89.0(6) . .
C60_1 C61_1 C39_1 122.0(9) . .
C60_1 C61_1 C62_1 117.9(8) . .
C39_1 C61_1 C62_1 106.4(8) . .
C60_1 C61_1 Sm8 79.9(6) . .
C39_1 C61_1 Sm8 71.0(5) . .
C62_1 C61_1 Sm8 81.8(6) . .
C60_1 C61_1 Sm1 72.5(5) . 6_565
C39_1 C61_1 Sm1 72.8(5) . 6_565
C62_1 C61_1 Sm1 88.9(6) . 6_565
C60_1 C61_1 Sm9 83.7(6) . .
C39_1 C61_1 Sm9 83.0(5) . .
C62_1 C61_1 Sm9 64.9(6) . .
C60_1 C61_1 Sm5 93.9(6) . .
C39_1 C61_1 Sm5 73.3(5) . .
C62_1 C61_1 Sm5 63.7(6) . .
C79_1 C62_1 C63_1 122.0(12) . .
C79_1 C62_1 C61_1 121.0(9) . .
C63_1 C62_1 C61_1 106.1(9) . .
C79_1 C62_1 Sm9 76.6(7) . .
C63_1 C62_1 Sm9 77.8(10) . .
C61_1 C62_1 Sm9 82.9(6) . .
C79_1 C62_1 Sm5 85.7(7) . .
C63_1 C62_1 Sm5 65.3(9) . .
C61_1 C62_1 Sm5 85.4(6) . .
C79_1 C62_1 Sm2 66.3(6) . .
C63_1 C62_1 Sm2 78.5(10) . .
C61_1 C62_1 Sm2 95.1(6) . .
C79_1 C62_1 Sm8 90.6(7) . .
C63_1 C62_1 Sm8 77.4(10) . .
C61_1 C62_1 Sm8 67.3(5) . .
C64_1 C63_1 C62_1 120.9(11) . .
C64_1 C63_1 C40_1 121.1(9) . .
C62_1 C63_1 C40_1 107.7(8) . .
C64_1 C63_1 Sm5 72.0(7) . .
C62_1 C63_1 Sm5 83.6(10) . .
C40_1 C63_1 Sm5 83.2(8) . .
C64_1 C63_1 Sm9 77.7(8) . .
C62_1 C63_1 Sm9 71.7(9) . .
C40_1 C63_1 Sm9 88.8(8) . .
C64_1 C63_1 Sm4 72.0(7) . .
C62_1 C63_1 Sm4 100.1(10) . .
C40_1 C63_1 Sm4 68.3(7) . .
C64_1 C63_1 Sm2 66.8(7) . .
C62_1 C63_1 Sm2 74.0(9) . .
C40_1 C63_1 Sm2 100.2(9) . .
C64_1 C63_1 Sm8 89.1(8) . .
C62_1 C63_1 Sm8 75.4(9) . .
C40_1 C63_1 Sm8 72.1(7) . .
C63_1 C64_1 C43_1 117.8(7) . .
C63_1 C64_1 C65_1 115.0(7) . .
C43_1 C64_1 C65_1 121.5(5) . .
C63_1 C64_1 Sm5 74.8(8) . .
C43_1 C64_1 Sm5 89.2(3) . .
C65_1 C64_1 Sm5 81.8(3) . .
C63_1 C64_1 Sm4 78.9(7) . .
C43_1 C64_1 Sm4 70.1(4) . .
C65_1 C64_1 Sm4 98.0(4) . .
C63_1 C64_1 Sm2 85.4(8) . .
C43_1 C64_1 Sm2 99.9(4) . .
C65_1 C64_1 Sm2 61.2(3) . .
C63_1 C64_1 Sm9 72.7(8) . .
C43_1 C64_1 Sm9 99.4(4) . .
C65_1 C64_1 Sm9 73.9(4) . .
C80_1 C65_1 C66_1 116.6(6) . .
C80_1 C65_1 C64_1 120.5(6) . .
C66_1 C65_1 C64_1 117.8(6) . .
C80_1 C65_1 Sm2 73.5(4) . .
C66_1 C65_1 Sm2 87.3(3) . .
C64_1 C65_1 Sm2 86.5(4) . .
C80_1 C65_1 Sm10 78.1(4) . .
C66_1 C65_1 Sm10 72.9(4) . .
C64_1 C65_1 Sm10 96.2(4) . .
C80_1 C65_1 Sm5 85.9(4) . .
C66_1 C65_1 Sm5 97.5(3) . .
C64_1 C65_1 Sm5 64.9(3) . .
C80_1 C65_1 Sm9 74.2(4) . .
C66_1 C65_1 Sm9 99.1(3) . .
C64_1 C65_1 Sm9 75.2(3) . .
C45_1 C66_1 C67_1 120.6(8) . .
C45_1 C66_1 C65_1 116.9(6) . .
C67_1 C66_1 C65_1 118.8(7) . .
C45_1 C66_1 Sm10 100.9(5) . .
C67_1 C66_1 Sm10 77.5(7) . .
C65_1 C66_1 Sm10 72.9(4) . .
C45_1 C66_1 Sm2 103.1(4) . .
C67_1 C66_1 Sm2 87.2(6) . .
C65_1 C66_1 Sm2 60.7(3) . .
C68_1 C67_1 C83_1 116.1(11) . .
C68_1 C67_1 C66_1 114.7(9) . .
C83_1 C67_1 C66_1 121.6(8) . .
C68_1 C67_1 Sm10 101.5(9) . .
C83_1 C67_1 Sm10 73.6(8) . .
C66_1 C67_1 Sm10 69.7(6) . .
C47_1 C68_1 C67_1 123.7(7) . .
C47_1 C68_1 C69_1 101.7(11) . .
C67_1 C68_1 C69_1 123.9(12) . .
C70_1 C69_1 C68_1 118.6(9) . .
C70_1 C69_1 C49_1 120.9(7) . .
C68_1 C69_1 C49_1 109.3(9) . .
C69_1 C70_1 C84_1 121.7(7) . .
C69_1 C70_1 C71_1 123.4(9) . .
C84_1 C70_1 C71_1 104.9(7) . .
C51_1 C71_1 C72_1 112.9(9) . .
C51_1 C71_1 C70_1 117.9(13) . .
C72_1 C71_1 C70_1 109.1(8) . .
C54_1 C72_1 C71_1 127.8(7) . .
C54_1 C72_1 C73_1 119.3(7) . .
C71_1 C72_1 C73_1 105.1(7) . .
C54_1 C72_1 Sm7 58.6(4) . .
C71_1 C72_1 Sm7 95.6(6) . .
C73_1 C72_1 Sm7 92.4(4) . .
C84_1 C73_1 C74_1 121.7(8) . .
C84_1 C73_1 C72_1 110.4(7) . .
C74_1 C73_1 C72_1 120.2(8) . .
C73_1 C74_1 C75_1 120.7(11) . .
C73_1 C74_1 C82_1 114.7(8) . .
C75_1 C74_1 C82_1 118.8(8) . .
C76_1 C75_1 C74_1 117.2(7) . .
C76_1 C75_1 C55_1 118.5(7) . .
C74_1 C75_1 C55_1 121.4(8) . .
C58_1 C76_1 C75_1 121.2(7) . .
C58_1 C76_1 C77_1 108.4(7) . .
C75_1 C76_1 C77_1 121.4(7) . .
C78_1 C77_1 C76_1 122.2(8) . .
C78_1 C77_1 C60_1 121.5(8) . .
C76_1 C77_1 C60_1 104.5(7) . .
C77_1 C78_1 C82_1 118.6(7) . .
C77_1 C78_1 C79_1 119.0(7) . .
C82_1 C78_1 C79_1 110.4(6) . .
C77_1 C78_1 Sm9 84.4(5) . .
C82_1 C78_1 Sm9 85.1(4) . .
C79_1 C78_1 Sm9 65.5(3) . .
C77_1 C78_1 Sm2 95.6(5) . .
C82_1 C78_1 Sm2 72.8(4) . .
C79_1 C78_1 Sm2 66.1(3) . .
C62_1 C79_1 C80_1 124.3(9) . .
C62_1 C79_1 C78_1 121.9(7) . .
C80_1 C79_1 C78_1 103.5(5) . .
C62_1 C79_1 Sm9 76.4(7) . .
C80_1 C79_1 Sm9 78.3(4) . .
C78_1 C79_1 Sm9 83.9(4) . .
C62_1 C79_1 Sm2 89.0(7) . .
C80_1 C79_1 Sm2 64.0(4) . .
C78_1 C79_1 Sm2 83.7(4) . .
C62_1 C79_1 Sm5 69.1(7) . .
C80_1 C79_1 Sm5 76.9(4) . .
C78_1 C79_1 Sm5 95.0(4) . .
C65_1 C80_1 C79_1 117.2(6) . .
C65_1 C80_1 C81_1 123.0(6) . .
C79_1 C80_1 C81_1 109.3(6) . .
C65_1 C80_1 Sm2 73.2(4) . .
C79_1 C80_1 Sm2 84.3(4) . .
C81_1 C80_1 Sm2 80.8(4) . .
C65_1 C80_1 Sm10 70.3(4) . .
C79_1 C80_1 Sm10 97.9(4) . .
C81_1 C80_1 Sm10 72.5(4) . .
C65_1 C80_1 Sm9 76.5(4) . .
C79_1 C80_1 Sm9 71.2(4) . .
C81_1 C80_1 Sm9 89.8(4) . .
C65_1 C80_1 Sm5 65.7(3) . .
C79_1 C80_1 Sm5 74.8(4) . .
C81_1 C80_1 Sm5 98.9(4) . .
C82_1 C81_1 C83_1 122.8(7) . .
C82_1 C81_1 C80_1 109.4(6) . .
C83_1 C81_1 C80_1 119.8(6) . .
C82_1 C81_1 Sm10 91.8(4) . .
C83_1 C81_1 Sm10 75.4(6) . .
C80_1 C81_1 Sm10 75.1(4) . .
C82_1 C81_1 Sm2 84.7(4) . .
C83_1 C81_1 Sm2 89.5(6) . .
C80_1 C81_1 Sm2 66.2(3) . .
C81_1 C82_1 C78_1 106.9(6) . .
C81_1 C82_1 C74_1 121.9(8) . .
C78_1 C82_1 C74_1 121.6(7) . .
C81_1 C82_1 Sm2 66.5(3) . .
C78_1 C82_1 Sm2 78.9(4) . .
C74_1 C82_1 Sm2 92.3(10) . .
C81_1 C82_1 Sm10 60.4(3) . .
C78_1 C82_1 Sm10 91.3(4) . .
C74_1 C82_1 Sm10 87.1(10) . .
C81_1 C83_1 C67_1 118.7(8) . .
C81_1 C83_1 C84_1 113.6(7) . .
C67_1 C83_1 C84_1 119.0(10) . .
C81_1 C83_1 Sm10 73.4(6) . .
C67_1 C83_1 Sm10 74.6(8) . .
C84_1 C83_1 Sm10 93.2(7) . .
C81_1 C83_1 Sm2 62.5(5) . .
C67_1 C83_1 Sm2 80.7(7) . .
C84_1 C83_1 Sm2 98.2(7) . .
C73_1 C84_1 C70_1 109.7(8) . .
C73_1 C84_1 C83_1 123.4(7) . .
C70_1 C84_1 C83_1 119.9(8) . .
C2_2 C1_2 C9_2 120.4 . .
C2_2 C1_2 C6_2 111.7 . .
C9_2 C1_2 C6_2 117.4 . .
C3_2 C2_2 C1_2 121.5 . .
C3_2 C2_2 C12_2 117.9 . .
C1_2 C2_2 C12_2 114.2 . .
C3_2 C2_2 Sm7 90.2(3) . .
C1_2 C2_2 Sm7 93.4(3) . .
C12_2 C2_2 Sm7 60.5(3) . .
C3_2 C2_2 Sm7 77.4(3) . 6_565
C1_2 C2_2 Sm7 104.4(3) . 6_565
C12_2 C2_2 Sm7 63.9(3) . 6_565
C2_2 C3_2 C4_2 120.2 . .
C2_2 C3_2 C15_2 116.4 . .
C4_2 C3_2 C15_2 115.2 . .
C2_2 C3_2 Sm7 75.7(3) . 6_565
C4_2 C3_2 Sm7 104.8(3) . 6_565
C15_2 C3_2 Sm7 61.8(3) . 6_565
C17_2 C4_2 C5_2 118.6 . .
C17_2 C4_2 C3_2 107.3 . .
C5_2 C4_2 C3_2 124.9 . .
C6_2 C5_2 C20_2 121.7 . .
C6_2 C5_2 C4_2 107.6 . .
C20_2 C5_2 C4_2 124.1 . .
C5_2 C6_2 C1_2 133.6 . .
C5_2 C6_2 C7_2 118.5 . .
C1_2 C6_2 C7_2 99.3 . .
C5_2 C6_2 Sm10 82.9(3) . .
C1_2 C6_2 Sm10 88.3(3) . .
C7_2 C6_2 Sm10 67.6(3) . .
C22_2 C7_2 C8_2 121.4 . .
C22_2 C7_2 C6_2 112.4 . .
C8_2 C7_2 C6_2 110.2 . .
C22_2 C7_2 Sm10 70.3(3) . .
C8_2 C7_2 Sm10 78.9(3) . .
C6_2 C7_2 Sm10 81.0(4) . .
C22_2 C7_2 Sm2 68.5(3) . .
C8_2 C7_2 Sm2 71.2(3) . .
C6_2 C7_2 Sm2 92.8(3) . .
C25_2 C8_2 C9_2 115.4 . .
C25_2 C8_2 C7_2 126.1 . .
C9_2 C8_2 C7_2 110.0 . .
C25_2 C8_2 Sm10 81.1(3) . .
C9_2 C8_2 Sm10 91.2(3) . .
C7_2 C8_2 Sm10 70.1(3) . .
C25_2 C8_2 Sm2 68.0(3) . .
C9_2 C8_2 Sm2 97.1(3) . .
C7_2 C8_2 Sm2 79.1(3) . .
C10_2 C9_2 C1_2 120.4 . .
C10_2 C9_2 C8_2 128.4 . .
C1_2 C9_2 C8_2 102.2 . .
C11_2 C10_2 C27_2 121.7 . .
C11_2 C10_2 C9_2 121.5 . .
C27_2 C10_2 C9_2 112.6 . .
C11_2 C10_2 Sm7 62.1(3) . .
C27_2 C10_2 Sm7 98.5(3) . .
C9_2 C10_2 Sm7 91.3(3) . .
C10_2 C11_2 C12_2 115.8 . .
C10_2 C11_2 C30_2 118.3 . .
C12_2 C11_2 C30_2 115.3 . .
C10_2 C11_2 Sm7 87.7(4) . .
C12_2 C11_2 Sm7 70.6(4) . .
C30_2 C11_2 Sm7 78.8(3) . .
C10_2 C11_2 Sm7 98.1(3) . 6_565
C12_2 C11_2 Sm7 63.9(3) . 6_565
C30_2 C11_2 Sm7 75.8(3) . 6_565
C13_2 C12_2 C11_2 96.8 . .
C13_2 C12_2 C2_2 127.0 . .
C11_2 C12_2 C2_2 126.7 . .
C13_2 C12_2 Sm7 74.4(4) . .
C11_2 C12_2 Sm7 75.9(4) . .
C2_2 C12_2 Sm7 87.3(3) . .
C13_2 C12_2 Sm7 63.4(3) . 6_565
C11_2 C12_2 Sm7 88.2(3) . 6_565
C2_2 C12_2 Sm7 86.8(3) . 6_565
C14_2 C13_2 C12_2 114.7 . .
C14_2 C13_2 C31_2 113.0 . .
C12_2 C13_2 C31_2 123.8 . .
C14_2 C13_2 Sm7 71.8(4) . 6_565
C12_2 C13_2 Sm7 85.4(4) . 6_565
C31_2 C13_2 Sm7 82.7(4) . 6_565
C14_2 C13_2 Sm7 87.8(4) . .
C12_2 C13_2 Sm7 72.0(4) . .
C31_2 C13_2 Sm7 81.9(3) . .
C13_2 C14_2 C34_2 119.9 . .
C13_2 C14_2 C15_2 124.0 . .
C34_2 C14_2 C15_2 106.5 . .
C13_2 C14_2 Sm7 74.4(4) . 6_565
C34_2 C14_2 Sm7 80.5(4) . 6_565
C15_2 C14_2 Sm7 84.9(4) . 6_565
C13_2 C14_2 Sm7 61.8(3) . .
C34_2 C14_2 Sm7 92.8(3) . .
C15_2 C14_2 Sm7 87.9(3) . .
C14_2 C15_2 C16_2 137.3 . .
C14_2 C15_2 C3_2 119.8 . .
C16_2 C15_2 C3_2 93.9 . .
C14_2 C15_2 Sm7 63.2(3) . 6_565
C16_2 C15_2 Sm7 96.0(3) . 6_565
C3_2 C15_2 Sm7 87.4(3) . 6_565
C36_2 C16_2 C15_2 113.6 . .
C36_2 C16_2 C17_2 116.8 . .
C15_2 C16_2 C17_2 121.1 . .
C36_2 C16_2 Sm10 74.3(3) . 6_565
C15_2 C16_2 Sm10 102.4(3) . 6_565
C17_2 C16_2 Sm10 65.7(3) . 6_565
C18_2 C17_2 C4_2 117.5 . .
C18_2 C17_2 C16_2 131.2 . .
C4_2 C17_2 C16_2 102.4 . .
C18_2 C17_2 Sm10 66.7(3) . 6_565
C4_2 C17_2 Sm10 93.7(3) . 6_565
C16_2 C17_2 Sm10 84.8(3) . 6_565
C17_2 C18_2 C38_2 107.0 . .
C17_2 C18_2 C19_2 121.9 . .
C38_2 C18_2 C19_2 124.3 . .
C17_2 C18_2 Sm10 83.4(4) . 6_565
C38_2 C18_2 Sm10 69.1(4) . 6_565
C19_2 C18_2 Sm10 90.5(4) . 6_565
C17_2 C18_2 Sm2 90.3(3) . 6_565
C38_2 C18_2 Sm2 58.3(3) . 6_565
C19_2 C18_2 Sm2 94.5(3) . 6_565
C20_2 C19_2 C41_2 104.8 . .
C20_2 C19_2 C18_2 122.4 . .
C41_2 C19_2 C18_2 117.7 . .
C20_2 C19_2 Sm10 91.7(3) . 6_565
C41_2 C19_2 Sm10 81.8(3) . 6_565
C18_2 C19_2 Sm10 60.5(3) . 6_565
C21_2 C20_2 C19_2 114.2 . .
C21_2 C20_2 C5_2 121.5 . .
C19_2 C20_2 C5_2 114.6 . .
C20_2 C21_2 C22_2 114.9 . .
C20_2 C21_2 C42_2 107.0 . .
C22_2 C21_2 C42_2 127.3 . .
C20_2 C21_2 Sm10 86.1(3) . .
C22_2 C21_2 Sm10 63.7(3) . .
C42_2 C21_2 Sm10 89.7(3) . .
C7_2 C22_2 C21_2 130.5 . .
C7_2 C22_2 C23_2 111.7 . .
C21_2 C22_2 C23_2 111.0 . .
C7_2 C22_2 Sm10 79.7(4) . .
C21_2 C22_2 Sm10 86.8(4) . .
C23_2 C22_2 Sm10 76.8(4) . .
C7_2 C22_2 Sm2 83.6(3) . .
C21_2 C22_2 Sm2 94.0(3) . .
C23_2 C22_2 Sm2 63.5(3) . .
C44_2 C23_2 C22_2 119.6 . .
C44_2 C23_2 C24_2 103.6 . .
C22_2 C23_2 C24_2 126.1 . .
C44_2 C23_2 Sm2 77.1(4) . .
C22_2 C23_2 Sm2 85.4(4) . .
C24_2 C23_2 Sm2 73.8(4) . .
C44_2 C23_2 Sm10 82.6(3) . .
C22_2 C23_2 Sm10 71.8(4) . .
C24_2 C23_2 Sm10 84.5(4) . .
C44_2 C23_2 Sm9 70.9(3) . .
C22_2 C23_2 Sm9 99.6(3) . .
C24_2 C23_2 Sm9 64.3(3) . .
C44_2 C23_2 Sm5 59.5(3) . .
C22_2 C23_2 Sm5 101.8(3) . .
C24_2 C23_2 Sm5 72.7(3) . .
C25_2 C24_2 C23_2 120.5 . .
C25_2 C24_2 C46_2 114.3 . .
C23_2 C24_2 C46_2 112.4 . .
C25_2 C24_2 Sm9 83.0(4) . .
C23_2 C24_2 Sm9 82.9(4) . .
C46_2 C24_2 Sm9 67.5(4) . .
C25_2 C24_2 Sm2 80.5(3) . .
C23_2 C24_2 Sm2 71.1(3) . .
C46_2 C24_2 Sm2 82.7(4) . .
C25_2 C24_2 Sm5 93.9(3) . .
C23_2 C24_2 Sm5 76.6(3) . .
C46_2 C24_2 Sm5 62.9(3) . .
C25_2 C24_2 Sm10 78.1(3) . .
C23_2 C24_2 Sm10 64.8(3) . .
C46_2 C24_2 Sm10 92.9(3) . .
C24_2 C25_2 C8_2 113.1 . .
C24_2 C25_2 C26_2 122.1 . .
C8_2 C25_2 C26_2 120.1 . .
C24_2 C25_2 Sm2 69.0(3) . .
C8_2 C25_2 Sm2 82.5(4) . .
C26_2 C25_2 Sm2 96.3(3) . .
C24_2 C25_2 Sm9 66.9(3) . .
C8_2 C25_2 Sm9 96.8(3) . .
C26_2 C25_2 Sm9 85.2(3) . .
C24_2 C25_2 Sm10 75.2(3) . .
C8_2 C25_2 Sm10 70.9(3) . .
C26_2 C25_2 Sm10 101.5(3) . .
C48_2 C26_2 C27_2 114.5 . .
C48_2 C26_2 C25_2 119.9 . .
C27_2 C26_2 C25_2 120.0 . .
C48_2 C26_2 Sm9 79.3(3) . .
C27_2 C26_2 Sm9 104.7(3) . .
C25_2 C26_2 Sm9 64.6(3) . .
C48_2 C26_2 Sm1 64.3(3) . 6_565
C27_2 C26_2 Sm1 94.0(3) . 6_565
C25_2 C26_2 Sm1 88.1(3) . 6_565
C10_2 C27_2 C26_2 122.0 . .
C10_2 C27_2 C28_2 113.9 . .
C26_2 C27_2 C28_2 113.5 . .
C50_2 C28_2 C29_2 100.6 . .
C50_2 C28_2 C27_2 129.4 . .
C29_2 C28_2 C27_2 123.4 . .
C50_2 C28_2 Sm6 73.9(3) . .
C29_2 C28_2 Sm6 83.2(3) . .
C27_2 C28_2 Sm6 86.8(3) . .
C50_2 C28_2 Sm3 86.2(3) . .
C29_2 C28_2 Sm3 68.8(3) . .
C27_2 C28_2 Sm3 87.7(3) . .
C30_2 C29_2 C52_2 120.5 . .
C30_2 C29_2 C28_2 115.9 . .
C52_2 C29_2 C28_2 109.9 . .
C30_2 C29_2 Sm3 76.2(3) . .
C52_2 C29_2 Sm3 75.8(3) . .
C28_2 C29_2 Sm3 80.7(3) . .
C30_2 C29_2 Sm6 90.6(3) . .
C52_2 C29_2 Sm6 73.6(3) . .
C28_2 C29_2 Sm6 67.6(3) . .
C29_2 C30_2 C11_2 126.0 . .
C29_2 C30_2 C31_2 122.0 . .
C11_2 C30_2 C31_2 107.9 . .
C29_2 C30_2 Sm7 104.7(3) . .
C11_2 C30_2 Sm7 67.8(3) . .
C31_2 C30_2 Sm7 75.2(4) . .
C29_2 C30_2 Sm3 76.7(3) . .
C11_2 C30_2 Sm3 90.8(3) . .
C31_2 C30_2 Sm3 83.5(4) . .
C29_2 C30_2 Sm7 108.6(3) . 6_565
C11_2 C30_2 Sm7 75.8(3) . 6_565
C31_2 C30_2 Sm7 62.7(3) . 6_565
C32_2 C31_2 C13_2 133.2 . .
C32_2 C31_2 C30_2 117.0 . .
C13_2 C31_2 C30_2 95.9 . .
C32_2 C31_2 Sm7 93.5(3) . .
C13_2 C31_2 Sm7 64.8(3) . .
C30_2 C31_2 Sm7 72.0(4) . .
C32_2 C31_2 Sm7 84.1(3) . 6_565
C13_2 C31_2 Sm7 64.0(3) . 6_565
C30_2 C31_2 Sm7 87.5(4) . 6_565
C32_2 C31_2 Sm3 74.5(3) . .
C13_2 C31_2 Sm3 91.9(3) . .
C30_2 C31_2 Sm3 66.0(3) . .
C32_2 C31_2 Sm3 60.6(3) . 6_565
C13_2 C31_2 Sm3 90.9(3) . 6_565
C30_2 C31_2 Sm3 87.6(3) . 6_565
C31_2 C32_2 C53_2 124.1 . .
C31_2 C32_2 C33_2 111.3 . .
C53_2 C32_2 C33_2 119.7 . .
C31_2 C32_2 Sm3 94.2(3) . 6_565
C53_2 C32_2 Sm3 79.0(3) . 6_565
C33_2 C32_2 Sm3 75.0(4) . 6_565
C31_2 C32_2 Sm7 69.8(3) . 6_565
C53_2 C32_2 Sm7 104.1(3) . 6_565
C33_2 C32_2 Sm7 73.0(3) . 6_565
C31_2 C32_2 Sm3 80.6(3) . .
C53_2 C32_2 Sm3 72.7(3) . .
C33_2 C32_2 Sm3 96.7(3) . .
C31_2 C32_2 Sm7 62.0(3) . .
C53_2 C32_2 Sm7 98.6(3) . .
C33_2 C32_2 Sm7 86.8(3) . .
C32_2 C33_2 C34_2 121.2 . .
C32_2 C33_2 C56_2 117.5 . .
C34_2 C33_2 C56_2 110.4 . .
C32_2 C33_2 Sm3 72.2(4) . 6_565
C34_2 C33_2 Sm3 91.2(3) . 6_565
C56_2 C33_2 Sm3 74.1(3) . 6_565
C32_2 C33_2 Sm7 76.9(3) . 6_565
C34_2 C33_2 Sm7 66.0(3) . 6_565
C56_2 C33_2 Sm7 95.8(3) . 6_565
C32_2 C33_2 Sm6 82.7(3) . 6_565
C34_2 C33_2 Sm6 95.5(3) . 6_565
C56_2 C33_2 Sm6 58.7(3) . 6_565
C14_2 C34_2 C35_2 117.4 . .
C14_2 C34_2 C33_2 119.8 . .
C35_2 C34_2 C33_2 113.7 . .
C14_2 C34_2 Sm7 66.8(3) . 6_565
C35_2 C34_2 Sm7 91.6(3) . 6_565
C33_2 C34_2 Sm7 82.5(3) . 6_565
C14_2 C34_2 Sm3 90.8(3) . 6_565
C35_2 C34_2 Sm3 89.7(3) . 6_565
C33_2 C34_2 Sm3 59.7(3) . 6_565
C36_2 C35_2 C34_2 132.3 . .
C36_2 C35_2 C57_2 115.4 . .
C34_2 C35_2 C57_2 99.9 . .
C36_2 C35_2 Sm7 88.5(3) . 6_565
C34_2 C35_2 Sm7 59.3(3) . 6_565
C57_2 C35_2 Sm7 90.0(3) . 6_565
C16_2 C36_2 C35_2 111.0 . .
C16_2 C36_2 C37_2 119.1 . .
C35_2 C36_2 C37_2 124.5 . .
C16_2 C36_2 Sm10 78.9(3) . 6_565
C35_2 C36_2 Sm10 106.8(3) . 6_565
C37_2 C36_2 Sm10 63.9(3) . 6_565
C16_2 C36_2 Sm2 91.1(3) . 6_565
C35_2 C36_2 Sm2 102.6(3) . 6_565
C37_2 C36_2 Sm2 56.3(3) . 6_565
C36_2 C37_2 C59_2 115.8 . .
C36_2 C37_2 C38_2 118.2 . .
C59_2 C37_2 C38_2 120.2 . .
C36_2 C37_2 Sm2 96.1(3) . 6_565
C59_2 C37_2 Sm2 80.3(4) . 6_565
C38_2 C37_2 Sm2 70.4(3) . 6_565
C36_2 C37_2 Sm10 87.8(3) . 6_565
C59_2 C37_2 Sm10 93.8(3) . 6_565
C38_2 C37_2 Sm10 65.0(3) . 6_565
C36_2 C37_2 Sm9 100.2(3) . 6_565
C59_2 C37_2 Sm9 66.4(3) . 6_565
C38_2 C37_2 Sm9 80.5(3) . 6_565
C18_2 C38_2 C39_2 111.9 . .
C18_2 C38_2 C37_2 127.4 . .
C39_2 C38_2 C37_2 114.3 . .
C18_2 C38_2 Sm10 77.9(4) . 6_565
C39_2 C38_2 Sm10 86.7(4) . 6_565
C37_2 C38_2 Sm10 80.9(4) . 6_565
C18_2 C38_2 Sm2 92.4(4) . 6_565
C39_2 C38_2 Sm2 77.7(4) . 6_565
C37_2 C38_2 Sm2 74.4(4) . 6_565
C18_2 C38_2 Sm9 103.3(3) . 6_565
C39_2 C38_2 Sm9 72.5(3) . 6_565
C37_2 C38_2 Sm9 69.0(3) . 6_565
C61_2 C39_2 C38_2 118.6 . .
C61_2 C39_2 C40_2 105.9 . .
C38_2 C39_2 C40_2 121.0 . .
C61_2 C39_2 Sm2 76.1(4) . 6_565
C38_2 C39_2 Sm2 69.1(4) . 6_565
C40_2 C39_2 Sm2 87.8(3) . 6_565
C61_2 C39_2 Sm10 89.2(3) . 6_565
C38_2 C39_2 Sm10 61.8(3) . 6_565
C40_2 C39_2 Sm10 83.5(3) . 6_565
C61_2 C39_2 Sm9 62.7(3) . 6_565
C38_2 C39_2 Sm9 78.5(3) . 6_565
C40_2 C39_2 Sm9 90.8(3) . 6_565
C61_2 C39_2 Sm5 62.4(3) . 6_565
C38_2 C39_2 Sm5 87.9(3) . 6_565
C40_2 C39_2 Sm5 80.1(3) . 6_565
C41_2 C40_2 C63_2 122.7 . .
C41_2 C40_2 C39_2 121.2 . .
C63_2 C40_2 C39_2 105.2 . .
C41_2 C40_2 Sm2 94.0(3) . 6_565
C63_2 C40_2 Sm2 78.7(3) . 6_565
C39_2 C40_2 Sm2 62.1(3) . 6_565
C41_2 C40_2 Sm10 81.9(3) . 6_565
C63_2 C40_2 Sm10 87.4(3) . 6_565
C39_2 C40_2 Sm10 67.3(3) . 6_565
C40_2 C41_2 C19_2 122.3 . .
C40_2 C41_2 C42_2 118.3 . .
C19_2 C41_2 C42_2 108.5 . .
C43_2 C42_2 C21_2 120.7 . .
C43_2 C42_2 C41_2 118.7 . .
C21_2 C42_2 C41_2 105.3 . .
C42_2 C43_2 C64_2 125.5 . .
C42_2 C43_2 C44_2 115.1 . .
C64_2 C43_2 C44_2 115.8 . .
C42_2 C43_2 Sm5 111.4(3) . .
C64_2 C43_2 Sm5 79.8(3) . .
C44_2 C43_2 Sm5 59.3(3) . .
C42_2 C43_2 Sm2 94.7(3) . .
C64_2 C43_2 Sm2 97.0(3) . .
C44_2 C43_2 Sm2 57.2(3) . .
C23_2 C44_2 C43_2 124.1 . .
C23_2 C44_2 C45_2 114.2 . .
C43_2 C44_2 C45_2 116.1 . .
C23_2 C44_2 Sm5 91.0(4) . .
C43_2 C44_2 Sm5 89.9(4) . .
C45_2 C44_2 Sm5 64.2(3) . .
C23_2 C44_2 Sm2 70.3(3) . .
C43_2 C44_2 Sm2 94.0(4) . .
C45_2 C44_2 Sm2 82.2(4) . .
C23_2 C44_2 Sm9 78.8(4) . .
C43_2 C44_2 Sm9 99.9(4) . .
C45_2 C44_2 Sm9 66.9(4) . .
C23_2 C44_2 Sm10 67.9(3) . .
C43_2 C44_2 Sm10 85.8(3) . .
C45_2 C44_2 Sm10 94.1(3) . .
C23_2 C44_2 Sm4 107.2(3) . .
C43_2 C44_2 Sm4 77.4(3) . .
C66_2 C45_2 C46_2 116.7 . .
C66_2 C45_2 C44_2 126.0 . .
C46_2 C45_2 C44_2 103.2 . .
C66_2 C45_2 Sm5 75.5(4) . .
C46_2 C45_2 Sm5 80.7(4) . .
C44_2 C45_2 Sm5 76.9(4) . .
C66_2 C45_2 Sm9 85.5(4) . .
C46_2 C45_2 Sm9 67.8(4) . .
C44_2 C45_2 Sm9 77.3(4) . .
C66_2 C45_2 Sm4 55.8(4) . .
C46_2 C45_2 Sm4 96.2(4) . .
C44_2 C45_2 Sm4 86.5(4) . .
C66_2 C45_2 Sm8 69.7(4) . .
C46_2 C45_2 Sm8 68.8(4) . .
C44_2 C45_2 Sm8 95.0(4) . .
C66_2 C45_2 Sm2 94.3(3) . .
C46_2 C45_2 Sm2 72.4(3) . .
C44_2 C45_2 Sm2 63.9(3) . .
C47_2 C46_2 C45_2 120.7 . .
C47_2 C46_2 C24_2 126.2 . .
C45_2 C46_2 C24_2 106.4 . .
C47_2 C46_2 Sm9 90.3(4) . .
C45_2 C46_2 Sm9 76.6(4) . .
C24_2 C46_2 Sm9 76.1(4) . .
C47_2 C46_2 Sm5 94.1(3) . .
C45_2 C46_2 Sm5 63.5(3) . .
C24_2 C46_2 Sm5 84.4(3) . .
C47_2 C46_2 Sm8 72.5(4) . .
C45_2 C46_2 Sm8 79.2(4) . .
C24_2 C46_2 Sm8 94.0(4) . .
C47_2 C46_2 Sm2 101.5(3) . .
C45_2 C46_2 Sm2 76.6(3) . .
C24_2 C46_2 Sm2 64.1(3) . .
C47_2 C46_2 Sm1 65.7(3) . 6_565
C45_2 C46_2 Sm1 86.5(3) . 6_565
C24_2 C46_2 Sm1 95.0(3) . 6_565
C68_2 C47_2 C48_2 112.6 . .
C68_2 C47_2 C46_2 120.9 . .
C48_2 C47_2 C46_2 116.5 . .
C68_2 C47_2 Sm8 76.8(4) . .
C48_2 C47_2 Sm8 86.0(4) . .
C46_2 C47_2 Sm8 75.8(4) . .
C68_2 C47_2 Sm1 75.4(3) . 6_565
C48_2 C47_2 Sm1 78.3(3) . 6_565
C46_2 C47_2 Sm1 84.2(3) . 6_565
C68_2 C47_2 Sm9 93.6(3) . .
C48_2 C47_2 Sm9 87.5(3) . .
C46_2 C47_2 Sm9 58.8(3) . .
C68_2 C47_2 Sm5 85.6(3) . .
C48_2 C47_2 Sm5 97.9(3) . .
C46_2 C47_2 Sm5 57.4(3) . .
C47_2 C48_2 C49_2 110.8 . .
C47_2 C48_2 C26_2 120.2 . .
C49_2 C48_2 C26_2 121.9 . .
C47_2 C48_2 Sm1 70.7(3) . 6_565
C49_2 C48_2 Sm1 86.0(3) . 6_565
C26_2 C48_2 Sm1 86.1(3) . 6_565
C47_2 C48_2 Sm8 64.5(3) . .
C49_2 C48_2 Sm8 93.0(4) . .
C26_2 C48_2 Sm8 85.6(4) . .
C47_2 C48_2 Sm6 91.4(3) . .
C49_2 C48_2 Sm6 69.7(2) . .
C26_2 C48_2 Sm6 82.6(3) . .
C47_2 C48_2 Sm9 65.0(3) . .
C49_2 C48_2 Sm9 109.1(3) . .
C26_2 C48_2 Sm9 72.5(3) . .
C50_2 C49_2 C48_2 128.6 . .
C50_2 C49_2 C69_2 116.9 . .
C48_2 C49_2 C69_2 101.5 . .
C50_2 C49_2 Sm6 71.9(3) . .
C48_2 C49_2 Sm6 82.5(3) . .
C69_2 C49_2 Sm6 81.1(3) . .
C50_2 C49_2 Sm1 94.9(3) . 6_565
C48_2 C49_2 Sm1 65.0(3) . 6_565
C69_2 C49_2 Sm1 71.7(3) . 6_565
C49_2 C50_2 C28_2 111.7 . .
C49_2 C50_2 C51_2 128.3 . .
C28_2 C50_2 C51_2 110.0 . .
C49_2 C50_2 Sm6 82.1(3) . .
C28_2 C50_2 Sm6 77.0(3) . .
C51_2 C50_2 Sm6 78.8(3) . .
C52_2 C51_2 C71_2 123.8 . .
C52_2 C51_2 C50_2 110.7 . .
C71_2 C51_2 C50_2 111.8 . .
C52_2 C51_2 Sm6 81.2(3) . .
C71_2 C51_2 Sm6 80.1(3) . .
C50_2 C51_2 Sm6 70.6(3) . .
C52_2 C51_2 Sm3 65.2(3) . .
C71_2 C51_2 Sm3 89.1(3) . .
C50_2 C51_2 Sm3 78.9(3) . .
C51_2 C52_2 C53_2 127.1 . .
C51_2 C52_2 C29_2 107.6 . .
C53_2 C52_2 C29_2 117.3 . .
C51_2 C52_2 Sm3 90.8(3) . .
C53_2 C52_2 Sm3 77.5(3) . .
C29_2 C52_2 Sm3 73.1(3) . .
C51_2 C52_2 Sm6 74.3(3) . .
C53_2 C52_2 Sm6 88.7(3) . .
C29_2 C52_2 Sm6 77.9(3) . .
C52_2 C53_2 C32_2 117.9 . .
C52_2 C53_2 C54_2 109.5 . .
C32_2 C53_2 C54_2 121.2 . .
C52_2 C53_2 Sm3 95.7(3) . 6_565
C32_2 C53_2 Sm3 69.4(3) . 6_565
C54_2 C53_2 Sm3 73.2(3) . 6_565
C52_2 C53_2 Sm3 73.0(3) . .
C32_2 C53_2 Sm3 78.0(3) . .
C54_2 C53_2 Sm3 84.8(3) . .
C72_2 C54_2 C55_2 118.9 . .
C72_2 C54_2 C53_2 119.1 . .
C55_2 C54_2 C53_2 117.1 . .
C72_2 C54_2 Sm6 94.5(3) . 6_565
C55_2 C54_2 Sm6 61.9(3) . 6_565
C53_2 C54_2 Sm6 91.6(3) . 6_565
C72_2 C54_2 Sm3 102.8(3) . 6_565
C55_2 C54_2 Sm3 72.3(4) . 6_565
C53_2 C54_2 Sm3 73.4(3) . 6_565
C75_2 C55_2 C56_2 118.5 . .
C75_2 C55_2 C54_2 116.7 . .
C56_2 C55_2 C54_2 117.7 . .
C75_2 C55_2 Sm6 77.9(4) . 6_565
C56_2 C55_2 Sm6 83.2(4) . 6_565
C54_2 C55_2 Sm6 82.3(4) . 6_565
C75_2 C55_2 Sm3 95.6(3) . 6_565
C56_2 C55_2 Sm3 73.9(3) . 6_565
C54_2 C55_2 Sm3 74.3(3) . 6_565
C75_2 C55_2 Sm1 57.7(3) . .
C56_2 C55_2 Sm1 88.7(3) . .
C54_2 C55_2 Sm1 97.7(3) . .
C55_2 C56_2 C57_2 124.7 . .
C55_2 C56_2 C33_2 125.7 . .
C57_2 C56_2 C33_2 99.2 . .
C55_2 C56_2 Sm6 64.6(3) . 6_565
C57_2 C56_2 Sm6 87.0(3) . 6_565
C33_2 C56_2 Sm6 90.7(3) . 6_565
C55_2 C56_2 Sm3 76.2(3) . 6_565
C57_2 C56_2 Sm3 91.4(3) . 6_565
C33_2 C56_2 Sm3 72.2(3) . 6_565
C58_2 C57_2 C56_2 111.8 . .
C58_2 C57_2 C35_2 124.3 . .
C56_2 C57_2 C35_2 116.7 . .
C58_2 C57_2 Sm6 81.2(3) . 6_565
C56_2 C57_2 Sm6 61.4(3) . 6_565
C35_2 C57_2 Sm6 98.9(3) . 6_565
C76_2 C58_2 C57_2 123.1 . .
C76_2 C58_2 C59_2 111.4 . .
C57_2 C58_2 C59_2 116.4 . .
C76_2 C58_2 Sm1 62.2(3) . .
C57_2 C58_2 Sm1 93.2(3) . .
C59_2 C58_2 Sm1 84.5(3) . .
C76_2 C58_2 Sm8 63.9(3) . 6_565
C57_2 C58_2 Sm8 98.4(3) . 6_565
C59_2 C58_2 Sm8 77.2(3) . 6_565
C76_2 C58_2 Sm9 78.1(3) . 6_565
C57_2 C58_2 Sm9 99.5(3) . 6_565
C59_2 C58_2 Sm9 60.9(3) . 6_565
C76_2 C58_2 Sm6 68.7(3) . 6_565
C57_2 C58_2 Sm6 72.5(3) . 6_565
C59_2 C58_2 Sm6 102.3(2) . 6_565
C60_2 C59_2 C58_2 111.7 . .
C60_2 C59_2 C37_2 118.5 . .
C58_2 C59_2 C37_2 123.1 . .
C60_2 C59_2 Sm9 72.3(3) . 6_565
C58_2 C59_2 Sm9 89.5(3) . 6_565
C37_2 C59_2 Sm9 82.0(4) . 6_565
C60_2 C59_2 Sm2 79.3(3) . 6_565
C58_2 C59_2 Sm2 99.1(3) . 6_565
C37_2 C59_2 Sm2 67.3(3) . 6_565
C60_2 C59_2 Sm8 72.9(3) . 6_565
C58_2 C59_2 Sm8 74.4(3) . 6_565
C37_2 C59_2 Sm8 96.0(3) . 6_565
C60_2 C59_2 Sm1 78.6(3) . .
C58_2 C59_2 Sm1 66.6(3) . .
C37_2 C59_2 Sm1 98.4(2) . .
C61_2 C60_2 C59_2 122.2 . .
C61_2 C60_2 C77_2 123.2 . .
C59_2 C60_2 C77_2 101.6 . .
C61_2 C60_2 Sm9 76.2(4) . 6_565
C59_2 C60_2 Sm9 76.8(4) . 6_565
C77_2 C60_2 Sm9 81.2(4) . 6_565
C61_2 C60_2 Sm5 68.6(3) . 6_565
C59_2 C60_2 Sm5 88.2(3) . 6_565
C77_2 C60_2 Sm5 79.5(3) . 6_565
C61_2 C60_2 Sm2 69.6(3) . 6_565
C59_2 C60_2 Sm2 72.2(3) . 6_565
C77_2 C60_2 Sm2 94.9(3) . 6_565
C61_2 C60_2 Sm8 87.9(3) . 6_565
C59_2 C60_2 Sm8 80.4(3) . 6_565
C77_2 C60_2 Sm8 63.9(3) . 6_565
C60_2 C61_2 C39_2 125.3 . .
C60_2 C61_2 C62_2 121.0 . .
C39_2 C61_2 C62_2 106.5 . .
C60_2 C61_2 Sm9 74.1(4) . 6_565
C39_2 C61_2 Sm9 87.7(4) . 6_565
C62_2 C61_2 Sm9 82.7(4) . 6_565
C60_2 C61_2 Sm5 83.8(3) . 6_565
C39_2 C61_2 Sm5 88.9(3) . 6_565
C62_2 C61_2 Sm5 70.0(3) . 6_565
C60_2 C61_2 Sm2 82.9(3) . 6_565
C39_2 C61_2 Sm2 72.4(3) . 6_565
C62_2 C61_2 Sm2 88.4(3) . 6_565
C63_2 C62_2 C79_2 127.0 . .
C63_2 C62_2 C61_2 111.1 . .
C79_2 C62_2 C61_2 111.2 . .
C63_2 C62_2 Sm5 81.9(3) . 6_565
C79_2 C62_2 Sm5 77.9(3) . 6_565
C61_2 C62_2 Sm5 77.3(4) . 6_565
C63_2 C62_2 Sm9 88.9(3) . 6_565
C79_2 C62_2 Sm9 80.6(3) . 6_565
C61_2 C62_2 Sm9 65.9(3) . 6_565
C63_2 C62_2 Sm4 76.8(3) . 6_565
C79_2 C62_2 Sm4 68.4(3) . 6_565
C61_2 C62_2 Sm4 96.1(3) . 6_565
C63_2 C62_2 Sm2 79.1(3) . 6_565
C79_2 C62_2 Sm2 93.7(3) . 6_565
C61_2 C62_2 Sm2 62.4(3) . 6_565
C62_2 C63_2 C64_2 125.5 . .
C62_2 C63_2 C40_2 109.9 . .
C64_2 C63_2 C40_2 118.6 . .
C62_2 C63_2 Sm5 69.9(3) . 6_565
C64_2 C63_2 Sm5 85.0(3) . 6_565
C40_2 C63_2 Sm5 91.5(3) . 6_565
C62_2 C63_2 Sm4 77.8(4) . 6_565
C64_2 C63_2 Sm4 66.8(4) . 6_565
C40_2 C63_2 Sm4 105.9(3) . 6_565
C62_2 C63_2 Sm2 76.4(3) . 6_565
C64_2 C63_2 Sm2 95.0(3) . 6_565
C40_2 C63_2 Sm2 72.9(3) . 6_565
C62_2 C63_2 Sm9 66.3(3) . 6_565
C64_2 C63_2 Sm9 94.1(3) . 6_565
C40_2 C63_2 Sm9 84.9(3) . 6_565
C63_2 C64_2 C43_2 115.4 . .
C63_2 C64_2 C65_2 104.9 . .
C43_2 C64_2 C65_2 130.4 . .
C63_2 C64_2 Sm4 84.2(4) . 6_565
C43_2 C64_2 Sm4 98.6(4) . 6_565
C65_2 C64_2 Sm4 56.9(4) . 6_565
C63_2 C64_2 Sm4 97.3(4) . .
C43_2 C64_2 Sm4 90.0(4) . .
C65_2 C64_2 Sm4 56.1(4) . .
C63_2 C64_2 Sm5 66.0(3) . 6_565
C43_2 C64_2 Sm5 99.9(3) . 6_565
C65_2 C64_2 Sm5 70.7(3) . 6_565
C63_2 C64_2 Sm5 109.5(3) . .
C43_2 C64_2 Sm5 71.8(3) . .
C65_2 C64_2 Sm5 68.2(3) . .
C80_2 C65_2 C66_2 119.1 . .
C80_2 C65_2 C64_2 128.8 . .
C66_2 C65_2 C64_2 108.0 . .
C80_2 C65_2 Sm4 92.2(5) . .
C66_2 C65_2 Sm4 68.7(5) . .
C64_2 C65_2 Sm4 86.8(4) . .
C80_2 C65_2 Sm4 80.3(4) . 6_565
C66_2 C65_2 Sm4 84.2(5) . 6_565
C64_2 C65_2 Sm4 85.8(4) . 6_565
C80_2 C65_2 Sm5 109.9(3) . .
C66_2 C65_2 Sm5 57.0(3) . .
C64_2 C65_2 Sm5 79.1(3) . .
C80_2 C65_2 Sm5 75.8(3) . 6_565
C66_2 C65_2 Sm5 101.4(3) . 6_565
C64_2 C65_2 Sm5 76.4(3) . 6_565
C45_2 C66_2 C67_2 118.6 . .
C45_2 C66_2 C65_2 121.3 . .
C67_2 C66_2 C65_2 117.4 . .
C45_2 C66_2 Sm4 92.9(5) . .
C67_2 C66_2 Sm4 90.1(5) . .
C65_2 C66_2 Sm4 70.9(5) . .
C45_2 C66_2 Sm5 69.6(4) . .
C67_2 C66_2 Sm5 94.9(4) . .
C65_2 C66_2 Sm5 89.8(4) . .
C45_2 C66_2 Sm4 102.2(4) . 6_565
C67_2 C66_2 Sm4 92.0(4) . 6_565
C65_2 C66_2 Sm4 59.7(4) . 6_565
C45_2 C66_2 Sm8 80.6(4) . .
C67_2 C66_2 Sm8 73.0(4) . .
C65_2 C66_2 Sm8 100.2(4) . .
C45_2 C66_2 Sm9 64.4(3) . .
C67_2 C66_2 Sm9 90.3(3) . .
C65_2 C66_2 Sm9 99.7(3) . .
C45_2 C66_2 Sm1 83.5(3) . 6_565
C67_2 C66_2 Sm1 67.3(3) . 6_565
C65_2 C66_2 Sm1 103.1(3) . 6_565
C68_2 C67_2 C66_2 123.1 . .
C68_2 C67_2 C83_2 108.9 . .
C66_2 C67_2 C83_2 120.9 . .
C68_2 C67_2 Sm8 75.3(4) . .
C66_2 C67_2 Sm8 75.2(4) . .
C83_2 C67_2 Sm8 94.5(4) . .
C68_2 C67_2 Sm4 103.8(4) . .
C66_2 C67_2 Sm4 57.0(4) . .
C83_2 C67_2 Sm4 86.6(4) . .
C68_2 C67_2 Sm1 69.3(3) . 6_565
C66_2 C67_2 Sm1 83.8(3) . 6_565
C83_2 C67_2 Sm1 90.5(3) . 6_565
C68_2 C67_2 Sm5 89.1(3) . .
C66_2 C67_2 Sm5 55.1(3) . .
C83_2 C67_2 Sm5 104.0(3) . .
C68_2 C67_2 Sm4 111.4(3) . 6_565
C66_2 C67_2 Sm4 59.6(3) . 6_565
C83_2 C67_2 Sm4 77.6(3) . 6_565
C47_2 C68_2 C67_2 118.7 . .
C47_2 C68_2 C69_2 102.2 . .
C67_2 C68_2 C69_2 129.0 . .
C47_2 C68_2 Sm1 74.5(3) . 6_565
C67_2 C68_2 Sm1 79.9(3) . 6_565
C69_2 C68_2 Sm1 83.4(3) . 6_565
C47_2 C68_2 Sm8 73.2(4) . .
C67_2 C68_2 Sm8 73.3(4) . .
C69_2 C68_2 Sm8 92.6(4) . .
C70_2 C69_2 C49_2 116.7 . .
C70_2 C69_2 C68_2 119.1 . .
C49_2 C69_2 C68_2 112.0 . .
C70_2 C69_2 Sm1 90.3(3) . 6_565
C49_2 C69_2 Sm1 79.6(3) . 6_565
C68_2 C69_2 Sm1 64.8(3) . 6_565
C70_2 C69_2 Sm6 76.6(3) . .
C49_2 C69_2 Sm6 70.7(3) . .
C68_2 C69_2 Sm6 87.6(3) . .
C69_2 C70_2 C71_2 124.4 . .
C69_2 C70_2 C84_2 116.4 . .
C71_2 C70_2 C84_2 110.1 . .
C69_2 C70_2 Sm6 77.4(3) . .
C71_2 C70_2 Sm6 74.4(3) . .
C84_2 C70_2 Sm6 89.2(3) . .
C51_2 C71_2 C70_2 121.8 . .
C51_2 C71_2 C72_2 117.0 . .
C70_2 C71_2 C72_2 111.6 . .
C51_2 C71_2 Sm6 73.6(3) . .
C70_2 C71_2 Sm6 78.6(3) . .
C72_2 C71_2 Sm6 87.5(3) . .
C54_2 C72_2 C71_2 122.9 . .
C54_2 C72_2 C73_2 122.5 . .
C71_2 C72_2 C73_2 101.5 . .
C54_2 C72_2 Sm6 60.0(3) . 6_565
C71_2 C72_2 Sm6 102.8(3) . 6_565
C73_2 C72_2 Sm6 77.3(3) . 6_565
C74_2 C73_2 C84_2 120.1 . .
C74_2 C73_2 C72_2 117.1 . .
C84_2 C73_2 C72_2 113.0 . .
C74_2 C73_2 Sm6 64.9(3) . 6_565
C84_2 C73_2 Sm6 100.8(3) . 6_565
C72_2 C73_2 Sm6 74.6(3) . 6_565
C73_2 C74_2 C75_2 123.2 . .
C73_2 C74_2 C82_2 117.8 . .
C75_2 C74_2 C82_2 114.7 . .
C73_2 C74_2 Sm1 104.7(3) . .
C75_2 C74_2 Sm1 69.4(3) . .
C82_2 C74_2 Sm1 75.2(3) . .
C73_2 C74_2 Sm6 89.1(3) . 6_565
C75_2 C74_2 Sm6 61.9(3) . 6_565
C82_2 C74_2 Sm6 99.7(3) . 6_565
C73_2 C74_2 Sm8 106.6(4) . 6_565
C75_2 C74_2 Sm8 74.4(4) . 6_565
C82_2 C74_2 Sm8 68.1(3) . 6_565
C55_2 C75_2 C74_2 120.5 . .
C55_2 C75_2 C76_2 116.7 . .
C74_2 C75_2 C76_2 116.5 . .
C55_2 C75_2 Sm6 69.0(3) . 6_565
C74_2 C75_2 Sm6 86.9(4) . 6_565
C76_2 C75_2 Sm6 89.3(4) . 6_565
C55_2 C75_2 Sm1 95.3(3) . .
C74_2 C75_2 Sm1 78.8(3) . .
C76_2 C75_2 Sm1 70.6(3) . .
C55_2 C75_2 Sm8 100.9(3) . 6_565
C74_2 C75_2 Sm8 76.8(4) . 6_565
C76_2 C75_2 Sm8 67.3(4) . 6_565
C58_2 C76_2 C75_2 124.3 . .
C58_2 C76_2 C77_2 103.0 . .
C75_2 C76_2 C77_2 125.6 . .
C58_2 C76_2 Sm1 89.0(3) . .
C75_2 C76_2 Sm1 75.8(3) . .
C77_2 C76_2 Sm1 80.3(3) . .
C58_2 C76_2 Sm8 89.2(4) . 6_565
C75_2 C76_2 Sm8 82.6(4) . 6_565
C77_2 C76_2 Sm8 72.1(4) . 6_565
C58_2 C76_2 Sm6 85.0(3) . 6_565
C75_2 C76_2 Sm6 59.8(3) . 6_565
C77_2 C76_2 Sm6 104.7(3) . 6_565
C58_2 C76_2 Sm9 76.0(3) . 6_565
C75_2 C76_2 Sm9 98.9(3) . 6_565
C77_2 C76_2 Sm9 65.8(3) . 6_565
C78_2 C77_2 C76_2 118.6 . .
C78_2 C77_2 C60_2 119.1 . .
C76_2 C77_2 C60_2 111.5 . .
C78_2 C77_2 Sm8 76.6(4) . 6_565
C76_2 C77_2 Sm8 75.2(4) . 6_565
C60_2 C77_2 Sm8 85.2(4) . 6_565
C78_2 C77_2 Sm1 80.5(3) . .
C76_2 C77_2 Sm1 66.2(3) . .
C60_2 C77_2 Sm1 90.4(3) . .
C78_2 C77_2 Sm9 86.0(4) . 6_565
C76_2 C77_2 Sm9 84.6(3) . 6_565
C60_2 C77_2 Sm9 66.1(3) . 6_565
C78_2 C77_2 Sm5 74.9(3) . 6_565
C76_2 C77_2 Sm5 92.5(3) . 6_565
C60_2 C77_2 Sm5 70.4(3) . 6_565
C77_2 C78_2 C79_2 114.8 . .
C77_2 C78_2 C82_2 117.2 . .
C79_2 C78_2 C82_2 115.9 . .
C77_2 C78_2 Sm8 74.4(4) . 6_565
C79_2 C78_2 Sm8 83.8(4) . 6_565
C82_2 C78_2 Sm8 76.8(4) . 6_565
C77_2 C78_2 Sm1 71.4(3) . .
C79_2 C78_2 Sm1 92.3(3) . .
C82_2 C78_2 Sm1 71.9(3) . .
C77_2 C78_2 Sm5 78.9(3) . 6_565
C79_2 C78_2 Sm5 64.9(3) . 6_565
C82_2 C78_2 Sm5 91.2(3) . 6_565
C77_2 C78_2 Sm9 67.6(3) . 6_565
C79_2 C78_2 Sm9 73.7(3) . 6_565
C82_2 C78_2 Sm9 94.0(3) . 6_565
C62_2 C79_2 C80_2 118.9 . .
C62_2 C79_2 C78_2 130.6 . .
C80_2 C79_2 C78_2 99.6 . .
C62_2 C79_2 Sm5 70.9(3) . 6_565
C80_2 C79_2 Sm5 82.7(3) . 6_565
C78_2 C79_2 Sm5 85.7(3) . 6_565
C62_2 C79_2 Sm4 83.3(4) . 6_565
C80_2 C79_2 Sm4 62.0(4) . 6_565
C78_2 C79_2 Sm4 89.5(4) . 6_565
C62_2 C79_2 Sm8 88.9(4) . 6_565
C80_2 C79_2 Sm8 80.8(4) . 6_565
C78_2 C79_2 Sm8 66.7(3) . 6_565
C62_2 C79_2 Sm9 71.2(3) . 6_565
C80_2 C79_2 Sm9 91.9(3) . 6_565
C78_2 C79_2 Sm9 78.2(3) . 6_565
C65_2 C80_2 C79_2 115.0 . .
C65_2 C80_2 C81_2 121.1 . .
C79_2 C80_2 C81_2 114.9 . .
C65_2 C80_2 Sm4 67.0(4) . 6_565
C79_2 C80_2 Sm4 87.1(4) . 6_565
C81_2 C80_2 Sm4 86.3(4) . 6_565
C65_2 C80_2 Sm4 57.9(4) . .
C79_2 C80_2 Sm4 99.9(4) . .
C81_2 C80_2 Sm4 84.4(4) . .
C65_2 C80_2 Sm5 77.1(3) . 6_565
C79_2 C80_2 Sm5 67.6(3) . 6_565
C81_2 C80_2 Sm5 94.7(3) . 6_565
C65_2 C80_2 Sm8 91.5(3) . 6_565
C79_2 C80_2 Sm8 71.6(4) . 6_565
C81_2 C80_2 Sm8 76.3(3) . 6_565
C83_2 C81_2 C82_2 127.7 . .
C83_2 C81_2 C80_2 120.9 . .
C82_2 C81_2 C80_2 102.7 . .
C83_2 C81_2 Sm4 88.9(4) . 6_565
C82_2 C81_2 Sm4 88.9(4) . 6_565
C80_2 C81_2 Sm4 60.3(3) . 6_565
C83_2 C81_2 Sm4 77.5(4) . .
C82_2 C81_2 Sm4 99.5(3) . .
C80_2 C81_2 Sm4 64.2(3) . .
C83_2 C81_2 Sm8 99.6(3) . 6_565
C82_2 C81_2 Sm8 64.1(3) . 6_565
C80_2 C81_2 Sm8 74.1(3) . 6_565
C81_2 C82_2 C78_2 106.6 . .
C81_2 C82_2 C74_2 117.2 . .
C78_2 C82_2 C74_2 127.4 . .
C81_2 C82_2 Sm1 93.4(3) . .
C78_2 C82_2 Sm1 77.4(3) . .
C74_2 C82_2 Sm1 72.7(3) . .
C81_2 C82_2 Sm8 88.2(4) . 6_565
C78_2 C82_2 Sm8 71.9(4) . 6_565
C74_2 C82_2 Sm8 81.5(4) . 6_565
C81_2 C83_2 C67_2 119.9 . .
C81_2 C83_2 C84_2 111.1 . .
C67_2 C83_2 C84_2 121.5 . .
C81_2 C83_2 Sm4 76.4(4) . .
C67_2 C83_2 Sm4 63.5(3) . .
C84_2 C83_2 Sm4 106.0(3) . .
C81_2 C83_2 Sm4 65.3(3) . 6_565
C67_2 C83_2 Sm4 74.3(3) . 6_565
C84_2 C83_2 Sm4 105.2(3) . 6_565
C73_2 C84_2 C70_2 103.6 . .
C73_2 C84_2 C83_2 123.7 . .
C70_2 C84_2 C83_2 124.2 . .
N2 Ni1 N3 177.99(9) . .
N2 Ni1 N1 89.96(5) . .
N3 Ni1 N1 90.01(5) . .
N2 Ni1 N1 89.96(5) . 6_565
N3 Ni1 N1 90.01(5) . 6_565
N1 Ni1 N1 178.10(9) . 6_565
C85 N1 C88 104.38(15) . .
C85 N1 Ni1 127.64(13) . .
C88 N1 Ni1 127.96(13) . .
C90 N2 C90 104.4(2) . 6_565
C90 N2 Ni1 127.78(11) . .
C90 N2 Ni1 127.78(11) 6_565 .
C93 N3 C93 104.2(2) 6_565 .
C93 N3 Ni1 127.89(10) 6_565 .
C93 N3 Ni1 127.89(10) . .
C94 C85 N1 125.38(17) . .
C94 C85 C86 123.19(18) . .
N1 C85 C86 111.42(17) . .
C87 C86 C85 106.29(17) . .
C87 C86 C95 129.31(19) . .
C85 C86 C95 124.33(18) . .
C86 C87 C88 106.33(17) . .
C86 C87 C97 129.27(19) . .
C88 C87 C97 124.37(19) . .
C89 C88 N1 124.99(18) . .
C89 C88 C87 123.43(18) . .
N1 C88 C87 111.56(17) . .
C88 C89 C90 123.94(18) . .
C88 C89 H89 118.0 . .
C90 C89 H89 118.0 . .
C89 C90 N2 125.34(17) . .
C89 C90 C91 123.22(18) . .
N2 C90 C91 111.41(17) . .
C91 C91 C90 106.38(11) 6_565 .
C91 C91 C99 128.74(12) 6_565 .
C90 C91 C99 124.79(19) . .
C92 C92 C93 106.37(11) 6_565 .
C92 C92 C101 128.80(11) 6_565 .
C93 C92 C101 124.66(17) . .
C94 C93 N3 125.11(17) . .
C94 C93 C92 123.33(17) . .
N3 C93 C92 111.55(17) . .
C85 C94 C93 123.93(17) . .
C85 C94 H94 118.0 . .
C93 C94 H94 118.0 . .
C86 C95 C96 113.1(2) . .
C86 C95 H95A 109.0 . .
C96 C95 H95A 109.0 . .
C86 C95 H95B 109.0 . .
C96 C95 H95B 109.0 . .
H95A C95 H95B 107.8 . .
C95 C96 H96A 109.5 . .
C95 C96 H96B 109.5 . .
H96A C96 H96B 109.5 . .
C95 C96 H96C 109.5 . .
H96A C96 H96C 109.5 . .
H96B C96 H96C 109.5 . .
C87 C97 C98 112.4(2) . .
C87 C97 H97A 109.1 . .
C98 C97 H97A 109.1 . .
C87 C97 H97B 109.1 . .
C98 C97 H97B 109.1 . .
H97A C97 H97B 107.8 . .
C97 C98 H98A 109.5 . .
C97 C98 H98B 109.5 . .
H98A C98 H98B 109.5 . .
C97 C98 H98C 109.5 . .
H98A C98 H98C 109.5 . .
H98B C98 H98C 109.5 . .
C91 C99 C100 112.78(18) . .
C91 C99 H99A 109.0 . .
C100 C99 H99A 109.0 . .
C91 C99 H99B 109.0 . .
C100 C99 H99B 109.0 . .
H99A C99 H99B 107.8 . .
C99 C100 H10A 109.5 . .
C99 C100 H10B 109.5 . .
H10A C100 H10B 109.5 . .
C99 C100 H10C 109.5 . .
H10A C100 H10C 109.5 . .
H10B C100 H10C 109.5 . .
C92 C101 C102 111.77(17) . .
C92 C101 H10D 109.3 . .
C102 C101 H10D 109.3 . .
C92 C101 H10E 109.3 . .
C102 C101 H10E 109.3 . .
H10D C101 H10E 107.9 . .
C101 C102 H10F 109.5 . .
C101 C102 H10G 109.5 . .
H10F C102 H10G 109.5 . .
C101 C102 H10H 109.5 . .
H10F C102 H10H 109.5 . .
H10G C102 H10H 109.5 . .
C114 C113 C118 120.0 . .
C114 C113 C119 120.0 . .
C118 C113 C119 119.8 . .
C115 C114 C113 120.0 . .
C114 C115 C116 120.0 . .
C117 C116 C115 120.0 . .
C116 C117 C118 120.0 . .
C113 C118 C117 120.0 . .
C121 C120 C125 118.4 . .
C121 C120 C126 122.0 . .
C125 C120 C126 118.4 . .
C120 C121 C122 120.3 . .
C120 C121 H121 118.4 . .
C122 C121 H121 121.3 . .
C123 C122 C121 121.3 . .
C123 C122 H122 118.4 . .
C121 C122 H122 120.4 . .
C124 C123 C122 118.4 . .
C124 C123 H123 120.3 . .
C122 C123 H123 121.3 . .
C123 C124 C125 120.3 . .
C123 C124 H124 118.4 . .
C125 C124 H124 121.3 . .
C120 C125 C124 121.3 . .
C120 C125 H125 118.4 . .
C124 C125 H125 120.3 . .
C120 C126 H12A 109.4 . .
C120 C126 H12B 109.9 . .
H12A C126 H12B 109.2 . .
C120 C126 H12C 110.8 . .
H12A C126 H12C 108.9 . .
H12B C126 H12C 108.7 . .
C128 C127 C132 119.9 . .
C128 C127 C133 118.5 . .
C132 C127 C133 121.5 . .
C127 C128 C129 118.6 . .
C128 C129 C130 121.5 . .
C131 C130 C129 119.9 . .
C130 C131 C132 118.5 . .
C131 C132 C127 121.6 . .

loop_
_geom_bond_atom_site_label_1
_geom_bond_atom_site_label_2
_geom_bond_distance
_geom_bond_site_symmetry_2
Sm1 C76_2 2.481(14) .
Sm1 C6_1 2.532(9) .
Sm1 C75_2 2.550(13) .
Sm2 C25_1 2.347(8) 6_565
Sm2 C65_1 2.453(7) .
Sm2 C24_1 2.457(9) 6_565
Sm2 C80_1 2.457(8) .
Sm2 C23_2 2.476(14) .
Sm3 C56_1 2.465(10) .
Sm3 C33_1 2.471(8) .
Sm3 C13_1 2.511(9) 6_565
Sm3 C14_1 2.547(10) 6_565
Sm4 C66_2 2.222(16) .
Sm5 C45_2 2.287(13) .
Sm5 C22_1 2.362(19) 6_565
Sm5 C66_2 2.363(14) .
Sm6 C55_2 2.34(2) 6_565
Sm6 C75_2 2.45(2) 6_565
Sm6 C35_1 2.464(9) .
Sm7 C54_1 2.314(9) .
Sm7 C53_1 2.377(8) .
Sm7 C14_2 2.421(19) 6_565
Sm7 C53_1 2.426(8) 6_565
Sm7 C12_2 2.441(14) .
Sm7 C13_2 2.454(14) 6_565
Sm7 C13_2 2.472(14) .
Sm8 C6_1 2.491(14) 6_565
Sm8 C5_1 2.567(14) 6_565
Sm9 C46_2 2.382(15) .
Sm9 C8_1 2.438(10) 6_565
Sm9 C7_1 2.439(14) 6_565
Sm9 C45_2 2.503(15) .
Sm10 C38_2 2.48(2) 6_565
Sm10 C66_1 2.529(9) .
Sm10 C65_1 2.529(9) .
C1_1 C2_1 1.432(9) .
C1_1 C9_1 1.447(10) .
C1_1 C6_1 1.473(10) .
C2_1 C12_1 1.407(8) .
C2_1 C3_1 1.447(9) .
C3_1 C15_1 1.421(11) .
C3_1 C4_1 1.469(9) .
C3_1 Sm6 2.602(8) 6_565
C4_1 C5_1 1.437(9) .
C4_1 C17_1 1.445(9) .
C4_1 Sm8 2.834(13) 6_565
C4_1 Sm6 3.007(7) 6_565
C5_1 C20_1 1.404(8) .
C5_1 C6_1 1.448(10) .
C5_1 Sm8 2.567(14) 6_565
C5_1 Sm5 3.007(9) 6_565
C5_1 Sm4 3.023(12) 6_565
C6_1 C7_1 1.420(11) .
C6_1 Sm8 2.491(14) 6_565
C6_1 Sm9 2.681(12) 6_565
C6_1 Sm5 2.832(11) 6_565
C7_1 C22_1 1.416(11) .
C7_1 C8_1 1.489(12) .
C7_1 Sm9 2.439(14) 6_565
C7_1 Sm5 2.556(13) 6_565
C7_1 Sm8 2.719(16) 6_565
C7_1 Sm2 2.810(14) 6_565
C8_1 C25_1 1.416(9) .
C8_1 C9_1 1.463(9) .
C8_1 Sm9 2.438(10) 6_565
C8_1 Sm2 2.540(9) 6_565
C8_1 Sm5 2.825(8) 6_565
C8_1 Sm8 2.973(14) 6_565
C8_1 Sm10 3.002(11) 6_565
C9_1 C10_1 1.397(8) .
C9_1 Sm9 2.739(11) 6_565
C9_1 Sm2 2.956(9) 6_565
C9_1 Sm8 2.971(14) 6_565
C10_1 C11_1 1.420(7) .
C10_1 C27_1 1.465(10) .
C11_1 C12_1 1.427(9) .
C11_1 C30_1 1.461(10) .
C11_1 Sm6 2.983(7) 6_565
C11_1 Sm3 3.007(8) 6_565
C12_1 C13_1 1.472(8) .
C12_1 Sm6 2.575(7) 6_565
C12_1 Sm3 2.816(9) 6_565
C13_1 C14_1 1.415(10) .
C13_1 C31_1 1.468(9) .
C13_1 Sm3 2.511(9) 6_565
C13_1 Sm6 2.616(7) 6_565
C14_1 C34_1 1.408(12) .
C14_1 C15_1 1.413(11) .
C14_1 Sm3 2.547(10) 6_565
C14_1 Sm6 2.575(8) 6_565
C15_1 C16_1 1.481(12) .
C15_1 Sm6 2.532(11) 6_565
C15_1 Sm3 2.922(13) 6_565
C16_1 C36_1 1.412(11) .
C16_1 C17_1 1.461(8) .
C16_1 Sm6 2.947(7) 6_565
C17_1 C18_1 1.400(7) .
C18_1 C19_1 1.424(8) .
C18_1 C38_1 1.468(9) .
C19_1 C20_1 1.429(10) .
C19_1 C41_1 1.459(9) .
C19_1 Sm4 2.700(11) 6_565
C20_1 C21_1 1.471(8) .
C20_1 Sm4 2.630(11) 6_565
C20_1 Sm8 2.825(12) 6_565
C20_1 Sm5 2.892(7) 6_565
C21_1 C22_1 1.416(10) .
C21_1 C42_1 1.457(9) .
C21_1 Sm4 2.531(11) 6_565
C21_1 Sm5 2.580(7) 6_565
C21_1 Sm9 2.985(10) 6_565
C21_1 Sm8 3.004(12) 6_565
C22_1 C23_1 1.408(12) .
C22_1 Sm5 2.362(19) 6_565
C22_1 Sm9 2.55(2) 6_565
C22_1 Sm2 2.804(19) 6_565
C22_1 Sm4 2.83(2) 6_565
C22_1 Sm8 2.93(2) 6_565
C23_1 C44_1 1.395(8) .
C23_1 C24_1 1.518(9) .
C23_1 Sm5 2.557(7) 6_565
C23_1 Sm2 2.648(8) 6_565
C23_1 Sm9 2.755(9) 6_565
C23_1 Sm10 2.916(10) 6_565
C24_1 C25_1 1.390(9) .
C24_1 C46_1 1.453(11) .
C24_1 Sm2 2.457(9) 6_565
C24_1 Sm10 2.539(11) 6_565
C24_1 Sm9 2.834(11) 6_565
C24_1 Sm5 2.917(9) 6_565
C25_1 C26_1 1.488(9) .
C25_1 Sm2 2.347(8) 6_565
C25_1 Sm10 2.532(11) 6_565
C25_1 Sm9 2.636(10) 6_565
C25_1 Sm5 2.982(8) 6_565
C26_1 C48_1 1.411(11) .
C26_1 C27_1 1.435(11) .
C26_1 Sm10 2.639(10) 6_565
C26_1 Sm2 2.729(8) 6_565
C27_1 C28_1 1.451(10) .
C28_1 C50_1 1.387(9) .
C28_1 C29_1 1.427(9) .
C28_1 Sm7 3.025(11) 6_565
C29_1 C30_1 1.342(10) .
C29_1 C52_1 1.440(9) .
C29_1 Sm7 2.650(9) 6_565
C30_1 C31_1 1.424(10) .
C30_1 Sm7 2.60(3) 6_565
C30_1 Sm3 2.81(3) 6_565
C31_1 C32_1 1.391(9) .
C31_1 Sm3 2.604(9) 6_565
C31_1 Sm7 2.789(9) 6_565
C32_1 C53_1 1.431(9) .
C32_1 C33_1 1.452(8) .
C32_1 Sm7 2.589(8) 6_565
C32_1 Sm3 2.696(9) 6_565
C33_1 C34_1 1.398(9) .
C33_1 C56_1 1.411(8) .
C33_1 Sm3 2.777(8) 6_565
C34_1 C35_1 1.518(9) .
C34_1 Sm3 2.700(9) 6_565
C34_1 Sm6 3.048(7) 6_565
C35_1 C36_1 1.383(9) .
C35_1 C57_1 1.444(11) .
C36_1 C37_1 1.495(9) .
C36_1 Sm1 2.999(11) 6_565
C37_1 C59_1 1.406(11) .
C37_1 C38_1 1.432(10) .
C37_1 Sm1 2.575(7) 6_565
C38_1 C39_1 1.454(9) .
C38_1 Sm1 2.633(6) 6_565
C39_1 C61_1 1.391(10) .
C39_1 C40_1 1.433(9) .
C39_1 Sm1 2.822(8) 6_565
C40_1 C41_1 1.346(9) .
C40_1 C63_1 1.445(10) .
C41_1 C42_1 1.425(9) .
C41_1 Sm4 2.667(11) 6_565
C42_1 C43_1 1.393(8) .
C42_1 Sm4 2.494(11) 6_565
C42_1 Sm5 2.915(7) 6_565
C43_1 C64_1 1.434(10) .
C43_1 C44_1 1.454(9) .
C43_1 Sm4 2.693(11) 6_565
C43_1 Sm5 2.981(8) 6_565
C44_1 C45_1 1.414(8) .
C44_1 Sm5 2.813(7) 6_565
C44_1 Sm2 2.967(7) 6_565
C44_1 Sm4 3.005(11) 6_565
C44_1 Sm10 3.022(9) 6_565
C45_1 C66_1 1.391(10) .
C45_1 C46_1 1.505(8) .
C45_1 Sm10 2.853(9) 6_565
C46_1 C47_1 1.313(11) .
C46_1 Sm10 2.567(10) 6_565
C46_1 Sm2 2.822(9) 6_565
C47_1 C68_1 1.418(11) .
C47_1 C48_1 1.491(11) .
C47_1 Sm10 2.708(19) 6_565
C48_1 C49_1 1.356(11) .
C48_1 Sm10 2.773(16) 6_565
C49_1 C50_1 1.349(10) .
C49_1 C69_1 1.484(10) .
C50_1 C51_1 1.572(13) .
C51_1 C71_1 1.228(11) .
C51_1 C52_1 1.415(12) .
C51_1 Sm7 2.908(13) 6_565
C52_1 C53_1 1.410(11) .
C52_1 Sm7 2.537(8) 6_565
C53_1 C54_1 1.489(10) .
C53_1 Sm7 2.426(8) 6_565
C54_1 C72_1 1.398(8) .
C54_1 C55_1 1.485(9) .
C54_1 Sm7 2.760(9) 6_565
C55_1 C56_1 1.394(10) .
C55_1 C75_1 1.459(12) .
C56_1 C57_1 1.502(9) .
C57_1 C58_1 1.317(10) .
C58_1 C76_1 1.418(10) .
C58_1 C59_1 1.487(10) .
C58_1 Sm1 3.011(7) 6_565
C59_1 C60_1 1.357(11) .
C59_1 Sm1 2.680(7) 6_565
C60_1 C61_1 1.356(10) .
C60_1 C77_1 1.489(10) .
C60_1 Sm1 2.810(11) 6_565
C61_1 C62_1 1.567(12) .
C61_1 Sm1 2.901(8) 6_565
C62_1 C79_1 1.245(11) .
C62_1 C63_1 1.426(12) .
C63_1 C64_1 1.418(11) .
C64_1 C65_1 1.496(9) .
C65_1 C80_1 1.406(8) .
C65_1 C66_1 1.488(8) .
C66_1 C67_1 1.457(12) .
C67_1 C68_1 1.430(10) .
C67_1 C83_1 1.437(12) .
C68_1 C69_1 1.453(8) .
C69_1 C70_1 1.342(9) .
C70_1 C84_1 1.433(9) .
C70_1 C71_1 1.485(10) .
C71_1 C72_1 1.434(10) .
C72_1 C73_1 1.446(8) .
C73_1 C84_1 1.390(8) .
C73_1 C74_1 1.403(11) .
C74_1 C75_1 1.434(12) .
C74_1 C82_1 1.471(11) .
C75_1 C76_1 1.429(9) .
C76_1 C77_1 1.450(9) .
C77_1 C78_1 1.342(9) .
C78_1 C82_1 1.429(8) .
C78_1 C79_1 1.494(9) .
C79_1 C80_1 1.435(9) .
C80_1 C81_1 1.460(8) .
C81_1 C82_1 1.393(8) .
C81_1 C83_1 1.406(10) .
C83_1 C84_1 1.473(11) .
C1_2 C2_2 1.4521 .
C1_2 C9_2 1.4683 .
C1_2 C6_2 1.4936 .
C2_2 C3_2 1.4188 .
C2_2 C12_2 1.4911 .
C2_2 Sm7 3.042(15) 6_565
C3_2 C4_2 1.4906 .
C3_2 C15_2 1.5683 .
C3_2 Sm7 3.063(15) 6_565
C4_2 C17_2 1.4377 .
C4_2 C5_2 1.4591 .
C5_2 C6_2 1.4314 .
C5_2 C20_2 1.4326 .
C6_2 C7_2 1.5301 .
C7_2 C22_2 1.3836 .
C7_2 C8_2 1.4884 .
C8_2 C25_2 1.4129 .
C8_2 C9_2 1.4841 .
C9_2 C10_2 1.4626 .
C10_2 C11_2 1.4273 .
C10_2 C27_2 1.4362 .
C11_2 C12_2 1.4298 .
C11_2 C30_2 1.4926 .
C11_2 Sm7 3.045(16) 6_565
C12_2 C13_2 1.4210 .
C12_2 Sm7 2.735(15) 6_565
C13_2 C14_2 1.4164 .
C13_2 C31_2 1.4976 .
C13_2 Sm7 2.454(14) 6_565
C14_2 C34_2 1.4224 .
C14_2 C15_2 1.4350 .
C14_2 Sm7 2.421(14) 6_565
C15_2 C16_2 1.4526 .
C15_2 Sm7 2.702(15) 6_565
C16_2 C36_2 1.4126 .
C16_2 C17_2 1.5180 .
C16_2 Sm10 3.067(16) 6_565
C17_2 C18_2 1.4063 .
C17_2 Sm10 2.807(16) 6_565
C18_2 C38_2 1.4440 .
C18_2 C19_2 1.4449 .
C18_2 Sm10 2.596(15) 6_565
C18_2 Sm2 2.946(15) 6_565
C19_2 C20_2 1.4069 .
C19_2 C41_2 1.4249 .
C19_2 Sm10 2.982(15) 6_565
C20_2 C21_2 1.3921 .
C21_2 C22_2 1.4259 .
C21_2 C42_2 1.4304 .
C22_2 C23_2 1.4285 .
C23_2 C44_2 1.4158 .
C23_2 C24_2 1.5051 .
C24_2 C25_2 1.3663 .
C24_2 C46_2 1.5305 .
C25_2 C26_2 1.5013 .
C26_2 C48_2 1.4799 .
C26_2 C27_2 1.4826 .
C26_2 Sm1 2.986(15) 6_565
C27_2 C28_2 1.5392 .
C28_2 C50_2 1.4058 .
C28_2 C29_2 1.4864 .
C29_2 C30_2 1.2793 .
C29_2 C52_2 1.4771 .
C30_2 C31_2 1.5164 .
C30_2 Sm7 3.046(16) 6_565
C31_2 C32_2 1.2696 .
C31_2 Sm7 2.708(14) 6_565
C31_2 Sm3 2.973(15) 6_565
C32_2 C53_2 1.4523 .
C32_2 C33_2 1.4791 .
C32_2 Sm3 2.597(14) 6_565
C32_2 Sm7 2.871(14) 6_565
C33_2 C34_2 1.4856 .
C33_2 C56_2 1.5359 .
C33_2 Sm3 2.634(15) 6_565
C33_2 Sm7 2.818(15) 6_565
C33_2 Sm6 3.011(15) 6_565
C34_2 C35_2 1.4707 .
C34_2 Sm7 2.597(15) 6_565
C34_2 Sm3 3.052(16) 6_565
C35_2 C36_2 1.4156 .
C35_2 C57_2 1.5388 .
C35_2 Sm7 3.021(17) 6_565
C36_2 C37_2 1.4273 .
C36_2 Sm10 3.009(17) 6_565
C36_2 Sm2 3.066(16) 6_565
C37_2 C59_2 1.4884 .
C37_2 C38_2 1.5320 .
C37_2 Sm2 2.565(16) 6_565
C37_2 Sm10 2.703(17) 6_565
C37_2 Sm9 2.820(17) 6_565
C38_2 C39_2 1.4705 .
C38_2 Sm10 2.481(16) 6_565
C38_2 Sm2 2.509(15) 6_565
C38_2 Sm9 2.978(17) 6_565
C39_2 C61_2 1.4367 .
C39_2 C40_2 1.4862 .
C39_2 Sm2 2.625(14) 6_565
C39_2 Sm10 2.809(16) 6_565
C39_2 Sm9 2.899(16) 6_565
C39_2 Sm5 2.988(15) 6_565
C40_2 C41_2 1.2835 .
C40_2 C63_2 1.4755 .
C40_2 Sm2 2.967(14) 6_565
C40_2 Sm10 3.026(15) 6_565
C41_2 C42_2 1.5174 .
C42_2 C43_2 1.2763 .
C43_2 C64_2 1.4393 .
C43_2 C44_2 1.4719 .
C44_2 C45_2 1.5933 .
C45_2 C66_2 1.3951 .
C45_2 C46_2 1.4973 .
C46_2 C47_2 1.4304 .
C46_2 Sm1 2.837(14) 6_565
C47_2 C68_2 1.3530 .
C47_2 C48_2 1.4177 .
C47_2 Sm1 2.599(14) 6_565
C48_2 C49_2 1.4400 .
C48_2 Sm1 2.696(14) 6_565
C49_2 C50_2 1.2829 .
C49_2 C69_2 1.4473 .
C49_2 Sm1 2.967(14) 6_565
C50_2 C51_2 1.5004 .
C51_2 C52_2 1.2438 .
C51_2 C71_2 1.3370 .
C52_2 C53_2 1.4270 .
C53_2 C54_2 1.5651 .
C53_2 Sm3 2.722(14) 6_565
C54_2 C72_2 1.3052 .
C54_2 C55_2 1.5524 .
C54_2 Sm6 2.630(13) 6_565
C54_2 Sm3 2.719(14) 6_565
C55_2 C75_2 1.3703 .
C55_2 C56_2 1.3809 .
C55_2 Sm6 2.341(13) 6_565
C55_2 Sm3 2.690(15) 6_565
C56_2 C57_2 1.5340 .
C56_2 Sm6 2.572(14) 6_565
C56_2 Sm3 2.662(15) 6_565
C57_2 C58_2 1.3589 .
C57_2 Sm6 2.925(15) 6_565
C58_2 C76_2 1.3481 .
C58_2 C59_2 1.4747 .
C58_2 Sm8 2.981(18) 6_565
C58_2 Sm9 2.986(16) 6_565
C58_2 Sm6 3.032(16) 6_565
C59_2 C60_2 1.3748 .
C59_2 Sm9 2.610(16) 6_565
C59_2 Sm2 2.741(16) 6_565
C59_2 Sm8 3.018(19) 6_565
C60_2 C61_2 1.3162 .
C60_2 C77_2 1.5088 .
C60_2 Sm9 2.553(15) 6_565
C60_2 Sm5 2.828(15) 6_565
C60_2 Sm2 2.829(16) 6_565
C60_2 Sm8 2.925(18) 6_565
C61_2 C62_2 1.4694 .
C61_2 Sm9 2.577(15) 6_565
C61_2 Sm5 2.648(14) 6_565
C61_2 Sm2 2.672(15) 6_565
C62_2 C63_2 1.2844 .
C62_2 C79_2 1.3966 .
C62_2 Sm5 2.550(13) 6_565
C62_2 Sm9 2.801(15) 6_565
C62_2 Sm4 2.931(17) 6_565
C62_2 Sm2 3.013(15) 6_565
C63_2 C64_2 1.4227 .
C63_2 Sm5 2.688(14) 6_565
C63_2 Sm4 2.919(17) 6_565
C63_2 Sm2 3.044(15) 6_565
C63_2 Sm9 3.059(16) 6_565
C64_2 C65_2 1.6398 .
C64_2 Sm4 2.697(17) 6_565
C64_2 Sm5 2.931(15) 6_565
C65_2 C80_2 1.3290 .
C65_2 C66_2 1.5465 .
C65_2 Sm4 2.264(16) 6_565
C65_2 Sm5 2.845(15) 6_565
C66_2 C67_2 1.4398 .
C66_2 Sm4 2.608(17) 6_565
C66_2 Sm1 2.960(14) 6_565
C67_2 C68_2 1.4258 .
C67_2 C83_2 1.4749 .
C67_2 Sm1 2.746(14) 6_565
C67_2 Sm4 3.023(18) 6_565
C68_2 C69_2 1.5196 .
C68_2 Sm1 2.609(13) 6_565
C69_2 C70_2 1.3578 .
C69_2 Sm1 2.863(13) 6_565
C70_2 C71_2 1.3971 .
C70_2 C84_2 1.4303 .
C71_2 C72_2 1.4183 .
C72_2 C73_2 1.4812 .
C72_2 Sm6 3.026(14) 6_565
C73_2 C74_2 1.3403 .
C73_2 C84_2 1.4097 .
C73_2 Sm6 3.063(14) 6_565
C74_2 C75_2 1.4371 .
C74_2 C82_2 1.4877 .
C74_2 Sm6 2.775(14) 6_565
C74_2 Sm8 2.909(18) 6_565
C75_2 C76_2 1.4550 .
C75_2 Sm6 2.452(14) 6_565
C75_2 Sm8 2.878(17) 6_565
C76_2 C77_2 1.4944 .
C76_2 Sm8 2.678(18) 6_565
C76_2 Sm6 2.836(15) 6_565
C76_2 Sm9 3.011(16) 6_565
C77_2 C78_2 1.3276 .
C77_2 Sm8 2.636(18) 6_565
C77_2 Sm9 2.760(16) 6_565
C77_2 Sm5 2.952(15) 6_565
C78_2 C79_2 1.4309 .
C78_2 C82_2 1.4553 .
C78_2 Sm8 2.663(17) 6_565
C78_2 Sm5 2.905(14) 6_565
C78_2 Sm9 2.977(16) 6_565
C79_2 C80_2 1.4107 .
C79_2 Sm5 2.638(14) 6_565
C79_2 Sm4 2.745(17) 6_565
C79_2 Sm8 2.884(17) 6_565
C79_2 Sm9 2.919(16) 6_565
C80_2 C81_2 1.5400 .
C80_2 Sm4 2.426(16) 6_565
C80_2 Sm5 2.830(15) 6_565
C80_2 Sm8 3.000(18) 6_565
C81_2 C83_2 1.3328 .
C81_2 C82_2 1.4093 .
C81_2 Sm4 2.787(17) 6_565
C81_2 Sm8 3.031(18) 6_565
C82_2 Sm8 2.728(18) 6_565
C83_2 C84_2 1.5017 .
C83_2 Sm4 3.067(17) 6_565
Ni1 N2 1.957(2) .
Ni1 N3 1.958(2) .
Ni1 N1 1.9601(16) .
Ni1 N1 1.9601(16) 6_565
N1 C85 1.378(2) .
N1 C88 1.379(2) .
N2 C90 1.377(2) .
N2 C90 1.377(2) 6_565
N3 C93 1.379(2) 6_565
N3 C93 1.379(2) .
C85 C94 1.373(3) .
C85 C86 1.450(3) .
C86 C87 1.364(3) .
C86 C95 1.502(3) .
C87 C88 1.446(3) .
C87 C97 1.505(3) .
C88 C89 1.374(3) .
C89 C90 1.375(3) .
C89 H89 0.9500 .
C90 C91 1.451(3) .
C91 C91 1.357(4) 6_565
C91 C99 1.497(3) .
C92 C92 1.360(4) 6_565
C92 C93 1.447(2) .
C92 C101 1.501(3) .
C93 C94 1.373(3) .
C94 H94 0.9500 .
C95 C96 1.533(4) .
C95 H95A 0.9900 .
C95 H95B 0.9900 .
C96 H96A 0.9800 .
C96 H96B 0.9800 .
C96 H96C 0.9800 .
C97 C98 1.519(4) .
C97 H97A 0.9900 .
C97 H97B 0.9900 .
C98 H98A 0.9800 .
C98 H98B 0.9800 .
C98 H98C 0.9800 .
C99 C100 1.534(3) .
C99 H99A 0.9900 .
C99 H99B 0.9900 .
C100 H10A 0.9800 .
C100 H10B 0.9800 .
C100 H10C 0.9800 .
C101 C102 1.532(3) .
C101 H10D 0.9900 .
C101 H10E 0.9900 .
C102 H10F 0.9800 .
C102 H10G 0.9800 .
C102 H10H 0.9800 .
C113 C114 1.3588 .
C113 C118 1.3594 .
C113 C119 1.5216 .
C114 C115 1.3585 .
C114 H114 0.9294 .
C115 C116 1.3598 .
C115 H115 0.9288 .
C116 C117 1.3585 .
C116 H116 0.9287 .
C117 C118 1.3594 .
C117 H117 0.9292 .
C118 H118 0.9289 .
C119 H11A 0.9603 .
C119 H11B 0.9601 .
C119 H11C 0.9599 .
C120 C121 1.3611 .
C120 C125 1.3739 .
C120 C126 1.5889 .
C121 C122 1.4005 .
C121 H121 0.9399 .
C122 C123 1.3754 .
C122 H122 0.9296 .
C123 C124 1.3610 .
C123 H123 0.9577 .
C124 C125 1.4015 .
C124 H124 0.9396 .
C125 H125 0.9301 .
C126 H12A 0.9561 .
C126 H12B 0.9605 .
C126 H12C 0.9668 .
C127 C128 1.3577 .
C127 C132 1.3984 .
C127 C133 1.5465 .
C128 C129 1.3809 .
C128 H128 0.9563 .
C129 C130 1.3991 .
C129 H129 0.9275 .
C130 C131 1.3581 .
C130 H12A 0.9312 .
C130 H130 0.9436 .
C131 C132 1.3806 .
C131 H131 0.9556 .
C132 H132 0.9285 .
C133 H13A 0.9606 .
C133 H13B 0.9703 .
C133 H13C 0.9657 .
